data_7705199
loop_
_publ_author_name
'Chen, Hanhan'
'Sun, Lin'
'Zhang, Jinpeng'
'Xiao, Zikang'
'Ma, Pengtao'
'Wang, Jingping'
'Zhang, Yiquan'
'Niu, Jingyang'

_publ_section_title
;
 Magnetic field and dilution effects on the slow relaxation of
 {Er<sub>3</sub>} triangle-based arsenotungstate single-molecule magnets.
;
_journal_issue 35
_journal_name_full 'Dalton transactions (Cambridge, England : 2003)'
_journal_page_first 12458
_journal_page_last 12465
_journal_paper_doi 10.1039/d0dt01831g
_journal_volume 49
_journal_year 2020
_chemical_formula_moiety '0.5(C16 H12 As8 K32 O398 W76 Y12), 9(O)'
_chemical_formula_sum 'C8 H6 As4 K16 O208 W38 Y6'
_chemical_formula_weight 11875.17
_space_group_crystal_system monoclinic
_space_group_IT_number 14
_space_group_name_Hall '-P 2yn'
_space_group_name_H-M_alt 'P 1 21/n 1'
_atom_sites_solution_hydrogens geom
_atom_sites_solution_primary dual
_audit_creation_date 2020-06-24
_audit_creation_method
;
Olex2 1.2
(compiled 2018.05.29 svn.r3508 for OlexSys, GUI svn.r5506)
;
_audit_update_record
;
2020-06-28 deposited with the CCDC.	2020-07-24 downloaded from the CCDC.
;
_cell_angle_alpha 90
_cell_angle_beta 112.570(4)
_cell_angle_gamma 90
_cell_formula_units_Z 2
_cell_length_a 20.6656(19)
_cell_length_b 25.056(2)
_cell_length_c 22.596(2)
_cell_measurement_reflns_used 9968
_cell_measurement_temperature 150(2)
_cell_measurement_theta_max 30.45
_cell_measurement_theta_min 2.46
_cell_volume 10804.0(17)
_computing_cell_refinement 'SAINT V8.38A (?, 2016)'
_computing_data_reduction 'SAINT V8.38A (?, 2016)'
_computing_molecular_graphics 'Olex2 (Dolomanov et al., 2009)'
_computing_publication_material 'Olex2 (Dolomanov et al., 2009)'
_computing_structure_refinement 'ShelXL (Sheldrick, 2015)'
_computing_structure_solution 'ShelXT (Sheldrick, 2015)'
_diffrn_ambient_temperature 149.99
_diffrn_measured_fraction_theta_full 0.996
_diffrn_measured_fraction_theta_max 0.996
_diffrn_measurement_device_type 'Bruker D8 VENTURE PHOTON II'
_diffrn_measurement_method '\f and \w scans'
_diffrn_radiation_monochromator 'Helios multilayer optic'
_diffrn_radiation_type MoK\a
_diffrn_radiation_wavelength 0.71073
_diffrn_reflns_av_R_equivalents 0.0745
_diffrn_reflns_av_unetI/netI 0.0507
_diffrn_reflns_Laue_measured_fraction_full 0.996
_diffrn_reflns_Laue_measured_fraction_max 0.996
_diffrn_reflns_limit_h_max 24
_diffrn_reflns_limit_h_min -24
_diffrn_reflns_limit_k_max 29
_diffrn_reflns_limit_k_min -29
_diffrn_reflns_limit_l_max 26
_diffrn_reflns_limit_l_min -23
_diffrn_reflns_number 122877
_diffrn_reflns_point_group_measured_fraction_full 0.996
_diffrn_reflns_point_group_measured_fraction_max 0.996
_diffrn_reflns_theta_full 25.099
_diffrn_reflns_theta_max 25.099
_diffrn_reflns_theta_min 2.414
_diffrn_source_type Microfocus
_diffrn_standards_number 0
_exptl_absorpt_coefficient_mu 22.753
_exptl_absorpt_correction_T_max 0.7461
_exptl_absorpt_correction_T_min 0.2686
_exptl_absorpt_correction_type multi-scan
_exptl_absorpt_process_details
;
SADABS-2016/2 (Bruker,2016/2) was used for absorption correction.
wR2(int) was 0.1667 before and 0.0840 after correction.
The Ratio of minimum to maximum transmission is 0.3600.
The \l/2 correction factor is Not present.
;
_exptl_crystal_colour colourless
_exptl_crystal_colour_primary colourless
_exptl_crystal_density_diffrn 3.650
_exptl_crystal_description block
_exptl_crystal_F_000 10400
_exptl_crystal_size_max 0.1
_exptl_crystal_size_mid 0.08
_exptl_crystal_size_min 0.06
_refine_diff_density_max 3.355
_refine_diff_density_min -2.874
_refine_diff_density_rms 0.324
_refine_ls_extinction_method none
_refine_ls_goodness_of_fit_ref 1.017
_refine_ls_hydrogen_treatment constr
_refine_ls_matrix_type full
_refine_ls_number_parameters 1243
_refine_ls_number_reflns 19174
_refine_ls_number_restraints 30
_refine_ls_restrained_S_all 1.025
_refine_ls_R_factor_all 0.0497
_refine_ls_R_factor_gt 0.0394
_refine_ls_shift/su_max 0.001
_refine_ls_shift/su_mean 0.000
_refine_ls_structure_factor_coef Fsqd
_refine_ls_weighting_details 'w=1/[\s^2^(Fo^2^)+(0.0434P)^2^+296.4529P] where P=(Fo^2^+2Fc^2^)/3'
_refine_ls_weighting_scheme calc
_refine_ls_wR_factor_gt 0.0988
_refine_ls_wR_factor_ref 0.1045
_reflns_Friedel_coverage 0.000
_reflns_number_gt 16205
_reflns_number_total 19174
_reflns_threshold_expression 'I > 2\s(I)'
_cod_data_source_file d0dt01831g2.cif
_cod_data_source_block 1973437
_cod_depositor_comments 'Adding full bibliography for 7705198--7705200.cif.'
_cod_original_cell_volume 10804.1(17)
_cod_database_code 7705199
_shelx_shelxl_version_number 2018/3
_shelx_space_group_comment
;
The symmetry employed for this shelxl refinement is uniquely defined
by the following loop, which should always be used as a source of
symmetry information in preference to the above space-group names.
They are only intended as comments.
;
_shelx_estimated_absorpt_t_max 0.342
_shelx_estimated_absorpt_t_min 0.209
_diffrn_source_source 'Incoatc Ius 3.0 '
_olex2_refinement_description
;
1. Fixed Uiso
 At 1.2 times of:
  All C(H) groups, All C(H,H) groups
2. Uiso/Uaniso restraints and constraints
K5 \\sim O41 \\sim O17W: within 2.8A with sigma of 0.01 and sigma for terminal
atoms of 0.02
Uanis(K2) \\sim Ueq, Uanis(K6) \\sim Ueq: with sigma of 0.005 and sigma for
terminal atoms of 0.01
Uanis(C2) \\sim Ueq: with sigma of 0.02 and sigma for terminal atoms of 0.04
3. Others
 Fixed Sof: K1(0.5) K2(0.5) K6(0.5) K7(0.5) K8(0.5) K9(0.5) K10(0.5) O32W(0.5)
 O13W(0.5) O15W(0.5) K12(0.5) K11(0.5) K13(0.2) O26W(0.5) O28W(0.5) K14(0.15)
 O35W(0.5) O33W(0.5) O34W(0.5) O36W(0.5) K15(0.15) O29W(0.5) O37W(0.5) O38W(0.5)
4.a Ternary CH refined with riding coordinates:
 C2(H2)
4.b Secondary CH2 refined with riding coordinates:
 C3(H3A,H3B)
;
_olex2_submission_special_instructions 'No special instructions were received'

loop_
_space_group_symop_operation_xyz
'x, y, z'
'-x+1/2, y+1/2, -z+1/2'
'-x, -y, -z'
'x-1/2, -y-1/2, z-1/2'

loop_
_atom_site_label
_atom_site_type_symbol
_atom_site_fract_x
_atom_site_fract_y
_atom_site_fract_z
_atom_site_U_iso_or_equiv
_atom_site_adp_type
_atom_site_occupancy
_atom_site_site_symmetry_order
_atom_site_calc_flag
_atom_site_refinement_flags_posn
_atom_site_refinement_flags_adp
_atom_site_refinement_flags_occupancy
_atom_site_disorder_assembly
_atom_site_disorder_group
W1 W -0.95282(3) 0.43852(2) 0.88710(3) 0.02516(13) Uani 1 1 d . . . . .
W2 W -1.02809(3) 0.33580(2) 0.75756(3) 0.02501(13) Uani 1 1 d . . . . .
W3 W -0.98159(3) 0.47136(2) 0.71890(3) 0.02361(13) Uani 1 1 d . . . . .
W4 W -0.82300(3) 0.34898(2) 0.96737(3) 0.02143(12) Uani 1 1 d . . . . .
W5 W -0.92281(3) 0.28018(2) 0.68941(3) 0.02095(12) Uani 1 1 d . . . . .
W6 W -0.89619(3) 0.24923(2) 0.84131(3) 0.02179(12) Uani 1 1 d . . . . .
W7 W -0.88001(3) 0.41501(2) 0.64894(3) 0.01933(12) Uani 1 1 d . . . . .
W8 W -0.78108(3) 0.47242(2) 0.93544(3) 0.01815(12) Uani 1 1 d . . . . .
W9 W -0.81117(2) 0.50926(2) 0.76906(2) 0.01715(11) Uani 1 1 d . . . . .
W10 W -0.46712(2) 0.33991(2) 0.91634(2) 0.01757(11) Uani 1 1 d . . . . .
W11 W -0.50199(3) 0.36826(2) 0.55615(3) 0.02124(12) Uani 1 1 d . . . . .
W12 W -0.33600(3) 0.38716(2) 0.69964(3) 0.02101(12) Uani 1 1 d . . . . .
W13 W -0.42255(3) 0.25346(2) 0.66321(3) 0.02022(12) Uani 1 1 d . . . . .
W14 W -0.41347(3) 0.25026(2) 0.81472(3) 0.01813(12) Uani 1 1 d . . . . .
W15 W -0.65157(3) 0.34663(2) 0.58274(2) 0.01910(12) Uani 1 1 d . . . . .
W16 W -0.41232(3) 0.48669(2) 0.75423(3) 0.01812(12) Uani 1 1 d . . . . .
W17 W -0.33214(2) 0.38503(2) 0.85096(3) 0.01826(12) Uani 1 1 d . . . . .
W18 W -0.57522(3) 0.46758(2) 0.61261(2) 0.01827(12) Uani 1 1 d . . . . .
W19 W -0.56997(3) 0.23619(2) 0.69404(3) 0.01897(12) Uani 1 1 d . . . . .
Y1 Y -0.70392(6) 0.44773(5) 0.70240(6) 0.0163(2) Uani 1 1 d . . . . .
Y2 Y -0.72535(6) 0.30620(5) 0.71365(6) 0.0169(3) Uani 1 1 d . . . . .
Y3 Y -0.63232(6) 0.43427(5) 0.87416(6) 0.0159(2) Uani 1 1 d . . . . .
As1 As -0.83478(6) 0.37443(5) 0.81083(6) 0.0161(3) Uani 1 1 d . . . . .
As2 As -0.50478(6) 0.36610(5) 0.72722(6) 0.0145(2) Uani 1 1 d . . . . .
K1 K -0.5798(3) 0.2134(3) 0.8563(4) 0.0411(17) Uani 0.5 1 d . . P C .
K2 K -0.4094(4) 0.2661(3) 0.5022(3) 0.0428(17) Uani 0.5 1 d . U P . .
K3 K -0.5168(2) 0.39530(16) 0.36317(19) 0.0516(10) Uani 1 1 d . . . . .
K4 K -0.74196(16) 0.23637(14) 0.44767(17) 0.0349(8) Uani 1 1 d . . . . .
K5 K -0.5786(4) 0.0781(3) 0.6550(3) 0.0965(18) Uani 1 1 d . U . . .
K6 K -0.2655(5) 0.7685(4) 0.8257(6) 0.070(3) Uani 0.5 1 d . U P B .
K7 K -0.3802(3) 0.6376(3) 0.8167(3) 0.0318(14) Uani 0.5 1 d . . P B .
K8 K -0.2298(5) 0.5300(4) 0.8881(4) 0.059(2) Uani 0.5 1 d . . P B .
K9 K -0.4315(3) 0.6803(3) 0.9588(3) 0.0337(15) Uani 0.5 1 d . . P B .
K10 K -0.6226(7) 0.0508(6) 0.4655(7) 0.100(4) Uiso 0.5 1 d . . P . .
O32W O -0.1584(14) 0.4600(11) 0.5221(14) 0.064(7) Uiso 0.5 1 d . . P A 2
O1 O -1.0185(5) 0.4673(4) 0.9057(5) 0.035(3) Uani 1 1 d . . . . .
O2 O -1.1182(5) 0.3334(4) 0.7351(6) 0.040(3) Uani 1 1 d . . . . .
O3 O -1.0556(5) 0.5110(4) 0.6840(5) 0.033(2) Uani 1 1 d . . . . .
O4 O -0.8143(5) 0.3217(4) 1.0400(5) 0.030(2) Uani 1 1 d . . . . .
O5 O -0.9491(5) 0.2398(4) 0.6228(5) 0.032(2) Uani 1 1 d . . . . .
O6 O -0.9123(5) 0.1898(4) 0.8729(5) 0.030(2) Uani 1 1 d . . . . .
O7 O -0.8922(5) 0.4212(4) 0.5695(5) 0.030(2) Uani 1 1 d . . . . .
O8 O -0.7420(5) 0.5249(4) 0.9879(5) 0.026(2) Uani 1 1 d . . . . .
O9 O -0.7819(4) 0.5729(3) 0.7622(4) 0.023(2) Uani 1 1 d . . . . .
O10 O -0.9159(5) 0.3901(4) 0.9538(5) 0.029(2) Uani 1 1 d . . . . .
O11 O -0.9248(4) 0.2270(4) 0.7507(4) 0.022(2) Uani 1 1 d . . . . .
O12 O -0.8844(5) 0.2967(4) 0.9117(5) 0.024(2) Uani 1 1 d . . . . .
O13 O -0.7486(5) 0.3274(4) 0.9547(5) 0.025(2) Uani 1 1 d . . . . .
O14 O -1.0199(5) 0.4029(4) 0.7146(5) 0.031(2) Uani 1 1 d . . . . .
O15 O -0.8734(4) 0.4272(3) 0.7543(4) 0.0176(18) Uani 1 1 d . . . . .
O16 O -0.9682(4) 0.4742(4) 0.8057(5) 0.025(2) Uani 1 1 d . . . . .
O17 O -1.0034(5) 0.3805(4) 0.8313(5) 0.029(2) Uani 1 1 d . . . . .
O18 O -0.9067(4) 0.3277(3) 0.7835(4) 0.0176(18) Uani 1 1 d . . . . .
O19 O -0.8519(4) 0.4014(3) 0.8762(4) 0.0178(18) Uani 1 1 d . . . . .
O20 O -0.8075(4) 0.2466(4) 0.8535(4) 0.022(2) Uani 1 1 d . . . . .
O21 O -1.0189(4) 0.3011(4) 0.6868(5) 0.028(2) Uani 1 1 d . . . . .
O22 O -0.9620(5) 0.4557(4) 0.6443(5) 0.029(2) Uani 1 1 d . . . . .
O23 O -0.7832(5) 0.4207(4) 0.9977(4) 0.024(2) Uani 1 1 d . . . . .
O24 O -0.9269(4) 0.3512(4) 0.6510(5) 0.026(2) Uani 1 1 d . . . . .
O25 O -1.0004(4) 0.2744(4) 0.8085(5) 0.025(2) Uani 1 1 d . . . . .
O26 O -0.8801(5) 0.4888(4) 0.9261(4) 0.024(2) Uani 1 1 d . . . . .
O27 O -0.8301(4) 0.2815(4) 0.7170(4) 0.0200(19) Uani 1 1 d . . . . .
O28 O -0.8271(4) 0.4830(3) 0.6816(4) 0.0186(19) Uani 1 1 d . . . . .
O29 O -0.9107(4) 0.5269(3) 0.7355(4) 0.022(2) Uani 1 1 d . . . . .
O30 O -0.7114(4) 0.4419(4) 0.9211(4) 0.024(2) Uani 1 1 d . . . . .
O31 O -0.8100(4) 0.5087(4) 0.8518(4) 0.022(2) Uani 1 1 d . . . . .
O32 O -0.7926(4) 0.3831(4) 0.6840(4) 0.0199(19) Uani 1 1 d . . . . .
O33 O -0.7310(4) 0.4681(3) 0.7925(4) 0.0171(18) Uani 1 1 d . . . . .
O34 O -0.3790(5) 0.2108(4) 0.6316(5) 0.028(2) Uani 1 1 d . . . . .
O35 O -0.3879(5) 0.5539(4) 0.7585(5) 0.030(2) Uani 1 1 d . . . . .
O36 O -0.2670(5) 0.3867(4) 0.6743(5) 0.032(2) Uani 1 1 d . . . . .
O37 O -0.4833(5) 0.3625(4) 0.4888(5) 0.031(2) Uani 1 1 d . . . . .
O38 O -0.3700(5) 0.2068(4) 0.8770(5) 0.027(2) Uani 1 1 d . . . . .
O39 O -0.2574(5) 0.3803(4) 0.9192(5) 0.028(2) Uani 1 1 d . . . . .
O40 O -0.5058(5) 0.2954(4) 0.9513(5) 0.033(2) Uani 1 1 d . . . . .
O41 O -0.6214(6) 0.1784(4) 0.6743(6) 0.040(2) Uani 1 1 d . U . . .
O42 O -0.7274(5) 0.3268(4) 0.5221(5) 0.030(2) Uani 1 1 d . . . . .
O43 O -0.6028(5) 0.5287(4) 0.5733(5) 0.031(2) Uani 1 1 d . . . . .
O44 O -0.4195(4) 0.3949(3) 0.7472(4) 0.0190(19) Uani 1 1 d . . . . .
O45 O -0.3824(5) 0.2245(3) 0.7515(5) 0.024(2) Uani 1 1 d . . . . .
O46 O -0.4705(5) 0.2963(4) 0.5921(4) 0.022(2) Uani 1 1 d . . . . .
O47 O -0.5924(5) 0.3416(4) 0.5276(4) 0.024(2) Uani 1 1 d . . . . .
O48 O -0.4129(4) 0.3900(4) 0.6185(4) 0.022(2) Uani 1 1 d . . . . .
O49 O -0.3369(4) 0.4604(3) 0.8315(4) 0.0209(19) Uani 1 1 d . . . . .
O50 O -0.4807(4) 0.2974(3) 0.7205(4) 0.0178(18) Uani 1 1 d . . . . .
O51 O -0.5408(4) 0.3803(3) 0.6428(4) 0.0179(18) Uani 1 1 d . . . . .
O52 O -0.4680(4) 0.2939(4) 0.8498(4) 0.0210(19) Uani 1 1 d . . . . .
O53 O -0.5018(5) 0.2126(4) 0.6546(5) 0.026(2) Uani 1 1 d . . . . .
O54 O -0.6537(5) 0.4220(4) 0.5585(4) 0.022(2) Uani 1 1 d . . . . .
O55 O -0.5314(5) 0.4401(4) 0.5509(4) 0.022(2) Uani 1 1 d . . . . .
O56 O -0.2864(4) 0.3767(4) 0.7882(4) 0.0194(19) Uani 1 1 d . . . . .
O57 O -0.6113(5) 0.2788(4) 0.6179(4) 0.023(2) Uani 1 1 d . . . . .
O58 O -0.3575(4) 0.3099(3) 0.6949(4) 0.0206(19) Uani 1 1 d . . . . .
O59 O -0.3502(4) 0.3079(3) 0.8351(4) 0.0193(19) Uani 1 1 d . . . . .
O60 O -0.4746(4) 0.4853(3) 0.7899(4) 0.0200(19) Uani 1 1 d . . . . .
O61 O -0.4826(4) 0.4859(3) 0.6683(4) 0.0193(19) Uani 1 1 d . . . . .
O62 O -0.6123(4) 0.2772(3) 0.7328(4) 0.0177(18) Uani 1 1 d . . . . .
O63 O -0.6772(4) 0.3626(3) 0.6486(4) 0.0184(19) Uani 1 1 d . . . . .
O64 O -0.6115(4) 0.4664(3) 0.6721(4) 0.0199(19) Uani 1 1 d . . . . .
O65 O -0.4019(4) 0.3863(3) 0.8798(5) 0.021(2) Uani 1 1 d . . . . .
O66 O -0.4994(4) 0.2108(3) 0.7734(4) 0.0204(19) Uani 1 1 d . . . . .
O67 O -0.3461(4) 0.4599(3) 0.7112(4) 0.022(2) Uani 1 1 d . . . . .
O68 O -0.5346(4) 0.3866(3) 0.8791(4) 0.0182(19) Uani 1 1 d . . . . .
O69 O -0.4258(4) 0.3864(4) 0.9906(4) 0.027(2) Uani 1 1 d . . . . .
O70 O -0.3660(5) 0.3050(4) 0.9686(4) 0.024(2) Uani 1 1 d . . . . .
O71 O -0.2657(5) 0.3150(5) 1.0513(5) 0.038(3) Uani 1 1 d . . . . .
O72 O -0.3797(5) 0.4751(4) 1.0965(5) 0.032(2) Uani 1 1 d . . . . .
O73 O -0.3930(5) 0.4219(4) 1.1715(5) 0.031(2) Uani 1 1 d . . . . .
C1 C -0.3267(8) 0.3288(6) 1.0190(7) 0.035(4) Uani 1 1 d . . . . .
C2 C -0.3569(9) 0.3804(8) 1.0361(8) 0.044(4) Uani 1 1 d . U . . .
H2 H -0.328555 0.411202 1.031389 0.053 Uiso 1 1 calc R . . . .
C3 C -0.3525(10) 0.3796(7) 1.1014(8) 0.050(5) Uani 1 1 d . . . . .
H3A H -0.303292 0.372372 1.129895 0.060 Uiso 1 1 calc R . . . .
H3B H -0.381179 0.349401 1.106022 0.060 Uiso 1 1 calc R . . . .
C4 C -0.3762(7) 0.4300(6) 1.1244(8) 0.034(4) Uani 1 1 d . . . . .
O1W O -0.6600(4) 0.3789(3) 0.7779(4) 0.0151(18) Uani 1 1 d . . . . .
O2W O -0.7020(5) 0.5433(4) 0.6896(5) 0.027(2) Uani 1 1 d . . . . .
O3W O -0.7588(5) 0.4610(4) 0.5895(4) 0.026(2) Uani 1 1 d . . . . .
O4W O -0.6992(4) 0.2744(4) 0.8198(4) 0.023(2) Uani 1 1 d . . . . .
O5W O -0.7288(5) 0.2090(4) 0.7095(6) 0.036(3) Uani 1 1 d . . . . .
O6W O -0.7878(5) 0.2810(5) 0.6068(5) 0.038(3) Uani 1 1 d . . . . .
O7W O -0.5484(4) 0.4389(4) 0.9827(4) 0.032(2) Uani 1 1 d . . . . .
O8W O -0.5991(4) 0.4794(3) 0.7964(4) 0.0169(18) Uani 1 1 d . . . . .
O9W O -0.6463(5) 0.3483(4) 0.9141(4) 0.025(2) Uani 1 1 d . . . . .
O10W O -0.3601(6) 0.5961(5) 0.9181(6) 0.051(3) Uani 1 1 d . . . . .
O11W O -0.2598(7) 0.6392(6) 0.8325(7) 0.070(4) Uani 1 1 d . . . . .
O12W O -0.6921(10) 0.1553(8) 0.8724(9) 0.098(6) Uiso 1 1 d . . . . .
O13W O -0.5189(16) 0.1838(13) 0.9862(15) 0.075(9) Uiso 0.5 1 d . . P C .
O14W O -0.5323(9) 0.1177(5) 0.8359(8) 0.078(5) Uani 1 1 d . . . . .
O15W O -0.132(2) 0.5327(19) 0.810(2) 0.127(15) Uiso 0.5 1 d . . P B 1
O16W O -0.6032(7) 0.2121(7) 0.5081(7) 0.078(5) Uani 1 1 d . . . . .
O17W O -0.6591(5) 0.1145(4) 0.5561(6) 0.041(2) Uani 1 1 d . U . . .
O18W O -0.4079(7) 0.6866(5) 0.7161(6) 0.054(3) Uani 1 1 d . . . . .
O19W O -0.3704(7) 0.7254(5) 0.8705(8) 0.067(4) Uani 1 1 d . . . . .
O20W O -0.5841(8) 0.4774(6) 0.4244(7) 0.069(4) Uiso 1 1 d . . . . .
K12 K -0.8128(5) 0.1557(4) 0.7554(5) 0.069(3) Uiso 0.5 1 d . . P . .
K11 K -0.5778(5) 0.5020(4) 1.0711(5) 0.067(2) Uiso 0.5 1 d . . P . .
K13 K -0.4636(9) 0.0440(7) 0.9410(9) 0.041(4) Uiso 0.2 1 d . . P C 1
O21W O -0.6743(9) 0.5735(7) 0.4553(8) 0.086(5) Uiso 1 1 d . . . . .
O22W O -0.2888(12) 0.5493(9) 0.6758(11) 0.122(7) Uiso 1 1 d . . . . .
O24W O -0.8932(13) 0.3135(10) 0.4983(12) 0.140(9) Uiso 1 1 d . . . . .
O25W O -0.8905(10) 0.5611(8) 0.5876(9) 0.096(6) Uiso 1 1 d . . . . .
O26W O -0.6988(15) 0.2188(12) 0.9824(14) 0.065(8) Uiso 0.5 1 d . . P . .
O27W O -0.5893(11) 0.1440(9) 1.0655(10) 0.115(7) Uiso 1 1 d . . . . .
O28W O -0.277(2) 0.3107(16) 0.5526(19) 0.104(12) Uiso 0.5 1 d . . P G .
K14 K -0.434(2) -0.0075(16) 0.9643(19) 0.082(10) Uiso 0.15 1 d . . P D 2
O30W O -0.4987(10) 0.6378(9) 0.8052(10) 0.109(6) Uiso 1 1 d . . . . .
O31W O -0.1444(12) 0.3855(10) 0.8475(12) 0.134(8) Uiso 1 1 d . . . . .
O35W O -0.3085(15) 0.7552(11) 0.6670(14) 0.064(7) Uiso 0.5 1 d . . P . .
O33W O -1.1614(15) 0.4595(12) 0.7005(14) 0.066(8) Uiso 0.5 1 d . . P E 1
O34W O -1.1805(17) 0.4401(14) 0.6375(17) 0.082(9) Uiso 0.5 1 d . . P F 2
O36W O -0.5726(14) 0.5843(11) 0.7025(13) 0.059(7) Uiso 0.5 1 d . . P . .
K15 K -0.4668(13) 0.0917(10) 0.9508(13) 0.044(6) Uiso 0.15 1 d . . P C 3
O29W O -0.1262(13) 0.5097(11) 0.8780(13) 0.058(7) Uiso 0.5 1 d . . P B 2
O37W O -0.5134(17) 0.2100(13) 0.4766(17) 0.078(9) Uiso 0.5 1 d . . P G 1
O38W O -0.531(2) 0.2186(18) 0.422(2) 0.114(13) Uiso 0.5 1 d . . P G 2

loop_
_atom_site_aniso_label
_atom_site_aniso_U_11
_atom_site_aniso_U_22
_atom_site_aniso_U_33
_atom_site_aniso_U_23
_atom_site_aniso_U_13
_atom_site_aniso_U_12
W1 0.0200(3) 0.0280(3) 0.0322(3) -0.0047(2) 0.0152(2) -0.0007(2)
W2 0.0149(2) 0.0265(3) 0.0340(3) -0.0044(2) 0.0097(2) -0.0033(2)
W3 0.0155(2) 0.0244(3) 0.0286(3) 0.0002(2) 0.0057(2) 0.0038(2)
W4 0.0257(3) 0.0218(3) 0.0212(3) -0.0008(2) 0.0140(2) -0.0057(2)
W5 0.0160(2) 0.0225(3) 0.0229(3) -0.0049(2) 0.0058(2) -0.0031(2)
W6 0.0212(3) 0.0204(3) 0.0267(3) -0.0024(2) 0.0125(2) -0.0042(2)
W7 0.0163(2) 0.0220(3) 0.0166(3) -0.0006(2) 0.0029(2) 0.00154(19)
W8 0.0201(2) 0.0187(3) 0.0191(3) -0.0023(2) 0.0113(2) -0.00205(19)
W9 0.0169(2) 0.0172(3) 0.0178(3) -0.0002(2) 0.0071(2) 0.00103(19)
W10 0.0186(2) 0.0199(3) 0.0155(3) 0.0010(2) 0.0080(2) 0.00376(19)
W11 0.0259(3) 0.0253(3) 0.0178(3) -0.0001(2) 0.0142(2) 0.0024(2)
W12 0.0201(2) 0.0229(3) 0.0254(3) 0.0005(2) 0.0146(2) 0.0005(2)
W13 0.0229(3) 0.0195(3) 0.0230(3) -0.0024(2) 0.0141(2) 0.0027(2)
W14 0.0205(2) 0.0154(3) 0.0208(3) 0.0014(2) 0.0105(2) 0.00276(19)
W15 0.0199(2) 0.0241(3) 0.0143(3) -0.0038(2) 0.0076(2) -0.0004(2)
W16 0.0196(2) 0.0158(3) 0.0214(3) 0.0005(2) 0.0106(2) -0.00123(19)
W17 0.0165(2) 0.0188(3) 0.0198(3) 0.0004(2) 0.0074(2) 0.00036(19)
W18 0.0218(2) 0.0199(3) 0.0161(3) 0.0023(2) 0.0105(2) 0.0027(2)
W19 0.0201(2) 0.0159(3) 0.0232(3) -0.0054(2) 0.0109(2) -0.00172(19)
Y1 0.0176(6) 0.0181(6) 0.0141(6) 0.0001(5) 0.0070(5) 0.0003(4)
Y2 0.0157(5) 0.0181(6) 0.0165(6) -0.0033(5) 0.0058(5) -0.0017(4)
Y3 0.0149(5) 0.0190(6) 0.0144(6) -0.0018(5) 0.0064(5) -0.0004(4)
As1 0.0140(6) 0.0172(6) 0.0176(7) -0.0010(5) 0.0065(5) -0.0009(5)
As2 0.0160(6) 0.0150(6) 0.0143(6) -0.0008(5) 0.0078(5) 0.0001(5)
K1 0.034(3) 0.032(4) 0.058(5) 0.011(3) 0.019(3) 0.005(3)
K2 0.060(3) 0.049(3) 0.029(3) 0.004(3) 0.028(3) 0.031(3)
K3 0.069(3) 0.039(2) 0.040(2) 0.0102(17) 0.0129(19) -0.0021(19)
K4 0.0310(16) 0.0369(19) 0.038(2) -0.0128(15) 0.0140(14) -0.0115(14)
K5 0.121(4) 0.075(3) 0.092(4) -0.008(3) 0.039(3) 0.011(3)
K6 0.049(4) 0.061(4) 0.103(5) 0.006(4) 0.030(3) -0.002(3)
K7 0.032(3) 0.029(3) 0.033(4) -0.002(3) 0.011(3) -0.002(3)
K8 0.062(5) 0.066(6) 0.049(5) -0.023(4) 0.022(4) -0.023(4)
K9 0.036(3) 0.047(4) 0.018(3) 0.011(3) 0.011(3) 0.027(3)
O1 0.032(5) 0.039(6) 0.046(7) -0.007(5) 0.026(5) 0.001(4)
O2 0.020(5) 0.041(7) 0.053(7) -0.001(5) 0.008(5) -0.004(4)
O3 0.018(5) 0.036(6) 0.042(6) 0.001(5) 0.010(4) 0.006(4)
O4 0.042(6) 0.029(6) 0.021(5) -0.002(4) 0.015(4) -0.012(4)
O5 0.023(5) 0.037(6) 0.033(6) 0.000(5) 0.009(4) -0.002(4)
O6 0.033(5) 0.025(5) 0.037(6) 0.000(4) 0.018(5) -0.010(4)
O7 0.022(5) 0.035(6) 0.024(5) 0.003(4) 0.000(4) 0.007(4)
O8 0.033(5) 0.028(5) 0.025(5) 0.000(4) 0.018(4) -0.004(4)
O9 0.022(4) 0.015(5) 0.027(5) 0.002(4) 0.004(4) -0.001(3)
O10 0.028(5) 0.033(6) 0.030(6) -0.005(4) 0.017(4) -0.001(4)
O11 0.026(5) 0.022(5) 0.019(5) -0.008(4) 0.010(4) -0.010(4)
O12 0.028(5) 0.023(5) 0.029(5) -0.002(4) 0.018(4) -0.007(4)
O13 0.026(5) 0.024(5) 0.026(5) 0.004(4) 0.012(4) -0.001(4)
O14 0.024(5) 0.030(6) 0.035(6) -0.002(5) 0.009(4) -0.005(4)
O15 0.012(4) 0.013(4) 0.024(5) 0.000(4) 0.003(3) 0.002(3)
O16 0.016(4) 0.035(6) 0.029(5) -0.006(4) 0.016(4) -0.008(4)
O17 0.019(5) 0.043(6) 0.029(6) -0.005(5) 0.013(4) 0.001(4)
O18 0.018(4) 0.022(5) 0.015(5) -0.001(4) 0.009(4) -0.004(3)
O19 0.021(4) 0.016(4) 0.025(5) -0.001(4) 0.019(4) 0.000(3)
O20 0.024(5) 0.027(5) 0.019(5) -0.007(4) 0.013(4) -0.007(4)
O21 0.016(4) 0.029(5) 0.037(6) -0.009(4) 0.008(4) -0.010(4)
O22 0.028(5) 0.026(5) 0.028(6) 0.004(4) 0.006(4) 0.004(4)
O23 0.028(5) 0.035(6) 0.019(5) -0.007(4) 0.019(4) -0.007(4)
O24 0.019(4) 0.027(5) 0.027(5) -0.004(4) 0.003(4) 0.000(4)
O25 0.021(5) 0.023(5) 0.031(6) -0.007(4) 0.009(4) -0.008(4)
O26 0.026(5) 0.026(5) 0.025(5) -0.001(4) 0.016(4) -0.002(4)
O27 0.021(4) 0.024(5) 0.020(5) -0.004(4) 0.014(4) 0.003(4)
O28 0.020(4) 0.021(5) 0.017(5) 0.001(4) 0.009(4) -0.001(3)
O29 0.012(4) 0.022(5) 0.030(5) 0.002(4) 0.005(4) 0.007(3)
O30 0.021(4) 0.026(5) 0.026(5) 0.010(4) 0.009(4) 0.005(4)
O31 0.022(4) 0.024(5) 0.023(5) -0.005(4) 0.013(4) 0.001(4)
O32 0.016(4) 0.026(5) 0.018(5) -0.001(4) 0.006(4) 0.003(4)
O33 0.010(4) 0.021(5) 0.019(5) 0.004(4) 0.004(3) -0.002(3)
O34 0.038(5) 0.027(5) 0.030(6) 0.004(4) 0.026(5) 0.006(4)
O35 0.031(5) 0.022(5) 0.037(6) -0.003(4) 0.012(5) -0.005(4)
O36 0.022(5) 0.041(6) 0.043(6) 0.008(5) 0.025(5) 0.002(4)
O37 0.038(5) 0.036(6) 0.028(6) 0.004(5) 0.025(5) 0.003(4)
O38 0.036(5) 0.018(5) 0.031(6) 0.006(4) 0.015(4) 0.006(4)
O39 0.021(5) 0.033(6) 0.029(6) 0.000(4) 0.007(4) 0.000(4)
O40 0.038(6) 0.042(6) 0.030(6) -0.002(5) 0.025(5) 0.001(5)
O41 0.052(6) 0.028(5) 0.053(6) -0.013(5) 0.034(5) -0.009(4)
O42 0.022(5) 0.039(6) 0.020(5) -0.006(4) 0.000(4) 0.002(4)
O43 0.032(5) 0.028(5) 0.036(6) 0.009(5) 0.017(5) 0.012(4)
O44 0.018(4) 0.016(4) 0.023(5) -0.002(4) 0.009(4) 0.000(3)
O45 0.026(5) 0.018(5) 0.032(6) -0.001(4) 0.016(4) 0.000(4)
O46 0.028(5) 0.024(5) 0.019(5) 0.002(4) 0.013(4) 0.004(4)
O47 0.033(5) 0.028(5) 0.013(5) -0.001(4) 0.012(4) -0.001(4)
O48 0.026(5) 0.023(5) 0.021(5) -0.004(4) 0.014(4) 0.001(4)
O49 0.023(4) 0.014(4) 0.023(5) 0.003(4) 0.006(4) -0.002(3)
O50 0.021(4) 0.016(4) 0.021(5) -0.001(4) 0.012(4) 0.000(3)
O51 0.016(4) 0.019(5) 0.021(5) 0.000(4) 0.009(4) -0.001(3)
O52 0.022(4) 0.023(5) 0.016(5) -0.002(4) 0.004(4) 0.001(4)
O53 0.027(5) 0.028(5) 0.027(5) -0.006(4) 0.014(4) 0.001(4)
O54 0.031(5) 0.019(5) 0.019(5) -0.001(4) 0.013(4) 0.001(4)
O55 0.028(5) 0.023(5) 0.016(5) 0.010(4) 0.010(4) 0.000(4)
O56 0.017(4) 0.026(5) 0.021(5) -0.003(4) 0.014(4) 0.001(4)
O57 0.027(5) 0.026(5) 0.023(5) -0.003(4) 0.017(4) 0.003(4)
O58 0.019(4) 0.022(5) 0.021(5) 0.004(4) 0.008(4) 0.003(4)
O59 0.015(4) 0.019(5) 0.028(5) 0.000(4) 0.014(4) 0.002(3)
O60 0.025(5) 0.018(5) 0.022(5) 0.006(4) 0.014(4) 0.002(4)
O61 0.023(4) 0.017(5) 0.025(5) 0.001(4) 0.017(4) 0.005(3)
O62 0.014(4) 0.016(4) 0.024(5) 0.000(4) 0.008(4) -0.003(3)
O63 0.017(4) 0.019(5) 0.016(5) -0.002(4) 0.003(3) 0.000(3)
O64 0.026(5) 0.016(5) 0.020(5) 0.000(4) 0.011(4) -0.005(4)
O65 0.017(4) 0.014(4) 0.035(6) -0.001(4) 0.013(4) -0.002(3)
O66 0.026(5) 0.012(4) 0.028(5) -0.005(4) 0.016(4) 0.001(3)
O67 0.024(4) 0.020(5) 0.023(5) 0.006(4) 0.011(4) -0.006(4)
O68 0.016(4) 0.023(5) 0.016(5) -0.002(4) 0.008(4) 0.001(3)
O69 0.021(5) 0.033(6) 0.019(5) -0.011(4) -0.002(4) 0.009(4)
O70 0.025(5) 0.027(5) 0.024(5) 0.005(4) 0.014(4) 0.012(4)
O71 0.028(5) 0.063(8) 0.016(5) 0.002(5) 0.002(4) 0.024(5)
O72 0.036(6) 0.034(6) 0.030(6) -0.011(5) 0.016(5) -0.004(4)
O73 0.043(6) 0.021(5) 0.029(6) 0.001(4) 0.012(5) 0.001(4)
C1 0.047(9) 0.039(9) 0.015(7) 0.006(7) 0.007(7) 0.033(7)
C2 0.041(8) 0.057(10) 0.030(8) -0.005(7) 0.007(7) 0.022(7)
C3 0.062(11) 0.048(11) 0.032(10) 0.001(8) 0.008(8) 0.032(9)
C4 0.029(7) 0.026(8) 0.032(9) -0.018(7) -0.007(7) 0.005(6)
O1W 0.010(4) 0.012(4) 0.023(5) 0.002(3) 0.007(3) 0.000(3)
O2W 0.037(5) 0.018(5) 0.029(6) 0.000(4) 0.017(4) 0.006(4)
O3W 0.025(5) 0.036(6) 0.017(5) 0.003(4) 0.008(4) 0.004(4)
O4W 0.024(5) 0.026(5) 0.019(5) 0.005(4) 0.007(4) 0.004(4)
O5W 0.041(6) 0.024(5) 0.060(8) -0.013(5) 0.038(6) -0.012(4)
O6W 0.039(6) 0.051(7) 0.025(6) -0.010(5) 0.012(5) -0.016(5)
O7W 0.016(4) 0.054(7) 0.018(5) -0.013(5) -0.003(4) 0.006(4)
O8W 0.017(4) 0.020(5) 0.017(5) 0.000(4) 0.011(4) -0.001(3)
O9W 0.027(5) 0.027(5) 0.023(5) 0.004(4) 0.011(4) 0.002(4)
O10W 0.041(6) 0.059(8) 0.057(8) 0.012(6) 0.023(6) -0.005(6)
O11W 0.049(8) 0.085(11) 0.077(11) 0.006(8) 0.027(7) -0.012(7)
O14W 0.101(12) 0.037(8) 0.102(13) -0.026(8) 0.046(10) -0.010(8)
O16W 0.056(8) 0.111(13) 0.057(9) -0.044(9) 0.011(7) 0.013(8)
O17W 0.042(5) 0.026(5) 0.068(7) -0.022(5) 0.034(5) -0.003(4)
O18W 0.064(8) 0.032(7) 0.055(8) 0.002(6) 0.010(6) 0.016(6)
O19W 0.057(8) 0.049(8) 0.090(11) 0.011(8) 0.024(8) 0.008(6)

loop_
_atom_type_symbol
_atom_type_description
_atom_type_scat_dispersion_real
_atom_type_scat_dispersion_imag
_atom_type_scat_source
C C 0.0033 0.0016 'International Tables Vol C Tables 4.2.6.8 and 6.1.1.4'
H H 0.0000 0.0000 'International Tables Vol C Tables 4.2.6.8 and 6.1.1.4'
As As 0.0499 2.0058 'International Tables Vol C Tables 4.2.6.8 and 6.1.1.4'
K K 0.2009 0.2494 'International Tables Vol C Tables 4.2.6.8 and 6.1.1.4'
O O 0.0106 0.0060 'International Tables Vol C Tables 4.2.6.8 and 6.1.1.4'
W W -0.8490 6.8722 'International Tables Vol C Tables 4.2.6.8 and 6.1.1.4'
Y Y -2.7962 3.5667 'International Tables Vol C Tables 4.2.6.8 and 6.1.1.4'

loop_
_geom_angle_atom_site_label_1
_geom_angle_atom_site_label_2
_geom_angle_atom_site_label_3
_geom_angle
_geom_angle_site_symmetry_1
_geom_angle_site_symmetry_3
_geom_angle_publ_flag
O1 W1 K5 84.3(4) . 2_356 ?
O1 W1 O10 101.1(5) . . ?
O1 W1 O16 100.3(5) . . ?
O1 W1 O17 101.1(4) . . ?
O1 W1 O19 172.1(4) . . ?
O1 W1 O26 99.6(4) . . ?
O10 W1 K5 139.4(3) . 2_356 ?
O10 W1 O16 158.3(4) . . ?
O10 W1 O17 89.4(4) . . ?
O10 W1 O19 74.0(3) . . ?
O10 W1 O26 93.0(4) . . ?
O16 W1 K5 46.9(3) . 2_356 ?
O16 W1 O19 85.1(3) . . ?
O17 W1 K5 129.4(3) . 2_356 ?
O17 W1 O16 83.1(4) . . ?
O17 W1 O19 85.1(3) . . ?
O19 W1 K5 95.4(2) . 2_356 ?
O26 W1 K5 46.7(3) . 2_356 ?
O26 W1 O16 86.9(4) . . ?
O26 W1 O17 158.3(4) . . ?
O26 W1 O19 74.8(3) . . ?
O2 W2 O14 99.8(5) . . ?
O2 W2 O17 100.0(5) . . ?
O2 W2 O18 172.7(4) . . ?
O2 W2 O21 100.5(5) . . ?
O2 W2 O25 101.1(5) . . ?
O14 W2 O18 84.9(3) . . ?
O17 W2 O14 83.3(4) . . ?
O17 W2 O18 86.0(3) . . ?
O21 W2 O14 85.5(4) . . ?
O21 W2 O17 158.0(4) . . ?
O21 W2 O18 74.2(3) . . ?
O25 W2 O14 159.1(4) . . ?
O25 W2 O17 91.7(4) . . ?
O25 W2 O18 74.4(3) . . ?
O25 W2 O21 92.0(4) . . ?
K5 W3 K13 105.7(3) 2_356 2_356 ?
K5 W3 K14 126.7(6) 2_356 2_356 ?
O3 W3 K5 85.1(4) . 2_356 ?
O3 W3 O14 102.7(4) . . ?
O3 W3 O15 169.3(4) . . ?
O3 W3 O16 101.8(5) . . ?
O3 W3 O22 99.4(4) . . ?
O3 W3 O29 98.3(4) . . ?
O3 W3 K13 53.6(4) . 2_356 ?
O3 W3 K14 58.5(7) . 2_356 ?
O14 W3 K5 134.5(3) . 2_356 ?
O14 W3 O15 85.1(4) . . ?
O14 W3 O16 88.8(4) . . ?
O14 W3 O22 89.7(4) . . ?
O14 W3 O29 159.0(4) . . ?
O14 W3 K13 115.0(4) . 2_356 ?
O14 W3 K14 93.5(7) . 2_356 ?
O15 W3 K5 94.7(2) . 2_356 ?
O15 W3 K13 116.5(3) . 2_356 ?
O15 W3 K14 114.3(6) . 2_356 ?
O16 W3 K5 46.0(3) . 2_356 ?
O16 W3 O15 85.5(3) . . ?
O16 W3 O22 158.6(4) . . ?
O16 W3 O29 88.5(4) . . ?
O16 W3 K13 147.7(4) . 2_356 ?
O16 W3 K14 160.2(6) . 2_356 ?
O22 W3 K5 133.8(3) . 2_356 ?
O22 W3 O15 73.0(3) . . ?
O22 W3 O29 85.3(4) . . ?
O22 W3 K13 49.5(4) . 2_356 ?
O22 W3 K14 41.3(6) . 2_356 ?
O29 W3 K5 48.7(3) . 2_356 ?
O29 W3 O15 73.9(3) . . ?
O29 W3 K13 76.6(4) . 2_356 ?
O29 W3 K14 96.1(6) . 2_356 ?
K13 W3 K14 21.6(6) 2_356 2_356 ?
O4 W4 K2 50.1(3) . 4_566 ?
O4 W4 O10 95.1(4) . . ?
O4 W4 O12 98.9(4) . . ?
O4 W4 O13 104.8(5) . . ?
O4 W4 O19 165.5(4) . . ?
O4 W4 O23 98.8(4) . . ?
O10 W4 K2 85.6(3) . 4_566 ?
O10 W4 O19 71.5(3) . . ?
O12 W4 K2 49.0(3) . 4_566 ?
O12 W4 O10 84.3(4) . . ?
O12 W4 O19 85.7(4) . . ?
O12 W4 O23 157.8(4) . . ?
O13 W4 K2 109.0(3) . 4_566 ?
O13 W4 O10 159.9(4) . . ?
O13 W4 O12 94.8(4) . . ?
O13 W4 O19 88.5(4) . . ?
O13 W4 O23 93.6(4) . . ?
O19 W4 K2 131.4(2) . 4_566 ?
O23 W4 K2 144.7(3) . 4_566 ?
O23 W4 O10 80.8(4) . . ?
O23 W4 O19 74.1(3) . . ?
O5 W5 O11 97.8(4) . . ?
O5 W5 O18 168.2(4) . . ?
O5 W5 O21 98.6(4) . . ?
O5 W5 O24 101.6(4) . . ?
O5 W5 O27 104.8(4) . . ?
O5 W5 K12 78.6(4) . . ?
O11 W5 O18 74.6(3) . . ?
O11 W5 O21 84.8(4) . . ?
O11 W5 O24 158.4(4) . . ?
O11 W5 K12 47.9(3) . . ?
O18 W5 K12 101.8(3) . . ?
O21 W5 O18 72.1(3) . . ?
O21 W5 K12 130.7(3) . . ?
O24 W5 O18 84.7(3) . . ?
O24 W5 O21 83.0(4) . . ?
O24 W5 K12 146.2(3) . . ?
O27 W5 O11 94.5(4) . . ?
O27 W5 O18 85.0(3) . . ?
O27 W5 O21 156.5(4) . . ?
O27 W5 O24 89.7(4) . . ?
O27 W5 K12 58.4(3) . . ?
K2 W6 K12 129.6(2) 4_566 . ?
O6 W6 K2 54.6(4) . 4_566 ?
O6 W6 O11 99.0(4) . . ?
O6 W6 O12 100.0(4) . . ?
O6 W6 O18 164.7(4) . . ?
O6 W6 O20 104.9(4) . . ?
O6 W6 O25 94.0(4) . . ?
O6 W6 K12 83.0(4) . . ?
O11 W6 K2 149.9(3) . 4_566 ?
O11 W6 O18 74.3(3) . . ?
O11 W6 O25 81.9(4) . . ?
O11 W6 K12 47.2(3) . . ?
O12 W6 K2 45.5(3) . 4_566 ?
O12 W6 O11 157.0(4) . . ?
O12 W6 O18 84.0(3) . . ?
O12 W6 O25 83.9(4) . . ?
O12 W6 K12 148.7(3) . . ?
O18 W6 K2 127.1(2) . 4_566 ?
O18 W6 K12 101.3(3) . . ?
O20 W6 K2 107.7(3) . 4_566 ?
O20 W6 O11 91.8(4) . . ?
O20 W6 O12 95.8(4) . . ?
O20 W6 O18 89.3(4) . . ?
O20 W6 O25 160.8(4) . . ?
O20 W6 K12 53.9(3) . . ?
O25 W6 K2 85.8(3) . 4_566 ?
O25 W6 O18 71.6(3) . . ?
O25 W6 K12 127.3(3) . . ?
O7 W7 Y1 93.2(3) . . ?
O7 W7 O15 166.5(4) . . ?
O7 W7 O22 96.9(4) . . ?
O7 W7 O24 103.4(4) . . ?
O7 W7 O28 98.6(4) . . ?
O7 W7 O32 102.3(4) . . ?
O15 W7 Y1 88.33(19) . . ?
O22 W7 Y1 132.2(3) . . ?
O22 W7 O15 72.4(3) . . ?
O22 W7 O28 85.1(4) . . ?
O24 W7 Y1 132.5(3) . . ?
O24 W7 O15 85.1(4) . . ?
O24 W7 O22 90.0(4) . . ?
O24 W7 O28 157.9(4) . . ?
O28 W7 Y1 47.1(2) . . ?
O28 W7 O15 72.8(3) . . ?
O32 W7 Y1 39.8(3) . . ?
O32 W7 O15 87.4(3) . . ?
O32 W7 O22 159.3(4) . . ?
O32 W7 O24 92.8(4) . . ?
O32 W7 O28 84.5(4) . . ?
K5 W8 K8 106.64(18) 2_356 3_467 ?
K5 W8 K10 62.0(2) 2_356 2_356 ?
K8 W8 K10 44.6(2) 3_467 2_356 ?
O8 W8 K5 84.3(3) . 2_356 ?
O8 W8 K8 59.3(3) . 3_467 ?
O8 W8 K10 56.9(4) . 2_356 ?
O8 W8 O19 167.0(4) . . ?
O8 W8 O23 98.4(4) . . ?
O8 W8 O26 95.9(4) . . ?
O8 W8 O30 104.7(4) . . ?
O8 W8 O31 101.2(4) . . ?
O19 W8 K5 92.3(2) . 2_356 ?
O19 W8 K8 110.2(2) . 3_467 ?
O19 W8 K10 110.5(3) . 2_356 ?
O23 W8 K5 128.4(3) . 2_356 ?
O23 W8 K8 41.6(3) . 3_467 ?
O23 W8 K10 76.5(3) . 2_356 ?
O23 W8 O19 74.0(3) . . ?
O23 W8 O26 84.6(4) . . ?
O23 W8 O31 158.0(4) . . ?
O26 W8 K5 44.1(3) . 2_356 ?
O26 W8 K8 76.6(3) . 3_467 ?
O26 W8 K10 42.4(3) . 2_356 ?
O26 W8 O19 73.2(3) . . ?
O30 W8 K5 134.2(3) . 2_356 ?
O30 W8 K8 116.7(3) . 3_467 ?
O30 W8 K10 157.5(4) . 2_356 ?
O30 W8 O19 86.7(4) . . ?
O30 W8 O23 95.2(4) . . ?
O30 W8 O26 159.1(4) . . ?
O30 W8 O31 89.6(4) . . ?
O31 W8 K5 44.8(3) . 2_356 ?
O31 W8 K8 149.6(3) . 3_467 ?
O31 W8 K10 106.0(3) . 2_356 ?
O31 W8 O19 84.9(3) . . ?
O31 W8 O26 83.3(4) . . ?
Y1 W9 K5 178.02(11) . 2_356 ?
O9 W9 Y1 93.8(3) . . ?
O9 W9 K5 85.0(3) . 2_356 ?
O9 W9 O15 166.1(3) . . ?
O9 W9 O28 98.4(4) . . ?
O9 W9 O29 96.2(4) . . ?
O9 W9 O31 103.1(4) . . ?
O9 W9 O33 103.6(4) . . ?
O15 W9 Y1 87.5(2) . . ?
O15 W9 K5 94.1(2) . 2_356 ?
O28 W9 Y1 46.6(2) . . ?
O28 W9 K5 135.1(3) . 2_356 ?
O28 W9 O15 72.6(3) . . ?
O29 W9 Y1 133.1(3) . . ?
O29 W9 K5 48.7(3) . 2_356 ?
O29 W9 O15 73.1(3) . . ?
O29 W9 O28 86.6(4) . . ?
O31 W9 Y1 131.8(3) . . ?
O31 W9 K5 47.2(3) . 2_356 ?
O31 W9 O15 86.1(4) . . ?
O31 W9 O28 158.5(4) . . ?
O31 W9 O29 89.9(4) . . ?
O33 W9 Y1 39.4(3) . . ?
O33 W9 K5 139.4(3) . 2_356 ?
O33 W9 O15 86.2(3) . . ?
O33 W9 O28 83.6(4) . . ?
O33 W9 O29 159.0(4) . . ?
O33 W9 O31 92.5(4) . . ?
K1 W10 K9 75.18(16) . 3_467 ?
K1 W10 K11 156.71(17) . 3_467 ?
O40 W10 K1 46.2(4) . . ?
O40 W10 K9 33.5(3) . 3_467 ?
O40 W10 O52 96.1(4) . . ?
O40 W10 O65 169.5(4) . . ?
O40 W10 O68 103.0(4) . . ?
O40 W10 O69 96.8(5) . . ?
O40 W10 O70 90.5(4) . . ?
O40 W10 K11 137.1(4) . 3_467 ?
O52 W10 K1 53.1(3) . . ?
O52 W10 K9 128.0(3) . 3_467 ?
O52 W10 O65 80.9(4) . . ?
O52 W10 O69 156.5(4) . . ?
O52 W10 O70 84.2(4) . . ?
O52 W10 K11 125.7(3) . 3_467 ?
O65 W10 K1 133.3(3) . . ?
O65 W10 K9 151.1(3) . 3_467 ?
O65 W10 K11 49.0(3) . 3_467 ?
O68 W10 K1 96.7(3) . . ?
O68 W10 K9 83.8(3) . 3_467 ?
O68 W10 O52 105.1(4) . . ?
O68 W10 O65 87.5(4) . . ?
O68 W10 O69 91.1(4) . . ?
O68 W10 O70 162.4(4) . . ?
O68 W10 K11 60.2(3) . 3_467 ?
O69 W10 K1 143.0(3) . . ?
O69 W10 K9 69.8(3) . 3_467 ?
O69 W10 O65 82.9(4) . . ?
O69 W10 O70 76.1(4) . . ?
O69 W10 K11 49.0(3) . 3_467 ?
O70 W10 K1 100.8(3) . . ?
O70 W10 K9 102.4(3) . 3_467 ?
O70 W10 O65 79.2(3) . . ?
O70 W10 K11 102.2(3) . 3_467 ?
K11 W10 K9 103.55(18) 3_467 3_467 ?
O37 W11 K2 47.4(4) . . ?
O37 W11 O46 97.9(4) . . ?
O37 W11 O47 101.6(4) . . ?
O37 W11 O48 101.3(4) . . ?
O37 W11 O51 173.5(4) . . ?
O37 W11 O55 101.6(4) . . ?
O46 W11 K2 51.1(3) . . ?
O46 W11 O51 86.6(3) . . ?
O47 W11 K2 102.6(3) . . ?
O47 W11 O46 86.7(4) . . ?
O47 W11 O48 156.1(4) . . ?
O47 W11 O51 73.8(3) . . ?
O47 W11 O55 93.7(4) . . ?
O48 W11 K2 88.1(3) . . ?
O48 W11 O46 83.4(4) . . ?
O48 W11 O51 83.8(3) . . ?
O51 W11 K2 137.5(2) . . ?
O55 W11 K2 147.0(3) . . ?
O55 W11 O46 160.0(4) . . ?
O55 W11 O48 88.3(4) . . ?
O55 W11 O51 74.4(3) . . ?
O36 W12 K6 51.2(4) . 2_446 ?
O36 W12 O44 171.7(4) . . ?
O36 W12 O48 99.8(4) . . ?
O36 W12 O56 99.7(4) . . ?
O36 W12 O58 99.9(4) . . ?
O36 W12 O67 101.7(4) . . ?
O44 W12 K6 132.3(3) . 2_446 ?
O48 W12 K6 100.9(3) . 2_446 ?
O48 W12 O44 87.1(3) . . ?
O48 W12 O58 84.1(4) . . ?
O56 W12 K6 86.8(3) . 2_446 ?
O56 W12 O44 73.9(3) . . ?
O56 W12 O48 159.5(4) . . ?
O56 W12 O58 86.6(4) . . ?
O58 W12 K6 49.7(3) . 2_446 ?
O58 W12 O44 85.3(3) . . ?
O67 W12 K6 152.0(3) . 2_446 ?
O67 W12 O44 73.5(3) . . ?
O67 W12 O48 90.0(4) . . ?
O67 W12 O56 91.9(4) . . ?
O67 W12 O58 158.2(4) . . ?
K2 W13 K6 66.8(2) . 2_446 ?
O34 W13 K2 53.6(3) . . ?
O34 W13 K6 53.6(4) . 2_446 ?
O34 W13 O45 96.1(4) . . ?
O34 W13 O46 100.9(4) . . ?
O34 W13 O50 168.4(4) . . ?
O34 W13 O53 101.2(4) . . ?
O34 W13 O58 102.3(4) . . ?
O45 W13 K2 147.8(3) . . ?
O45 W13 K6 87.0(3) . 2_446 ?
O45 W13 O50 73.9(3) . . ?
O46 W13 K2 48.1(3) . . ?
O46 W13 K6 101.0(3) . 2_446 ?
O46 W13 O45 162.8(4) . . ?
O46 W13 O50 89.4(3) . . ?
O46 W13 O53 94.0(4) . . ?
O46 W13 O58 87.8(4) . . ?
O50 W13 K2 137.3(2) . . ?
O50 W13 K6 129.8(3) . 2_446 ?
O53 W13 K2 109.2(3) . . ?
O53 W13 K6 152.5(3) . 2_446 ?
O53 W13 O45 85.3(4) . . ?
O53 W13 O50 72.7(3) . . ?
O53 W13 O58 155.7(4) . . ?
O58 W13 K2 89.9(3) . . ?
O58 W13 K6 49.0(3) . 2_446 ?
O58 W13 O45 86.0(4) . . ?
O58 W13 O50 83.2(3) . . ?
K4 W14 K1 118.32(13) 4_666 . ?
O38 W14 K1 83.6(3) . . ?
O38 W14 K4 50.0(3) . 4_666 ?
O38 W14 O45 100.3(4) . . ?
O38 W14 O50 171.0(4) . . ?
O38 W14 O52 102.9(4) . . ?
O38 W14 O59 100.8(4) . . ?
O38 W14 O66 99.5(4) . . ?
O45 W14 K1 132.1(3) . . ?
O45 W14 K4 98.5(3) . 4_666 ?
O45 W14 O50 75.1(3) . . ?
O45 W14 O52 156.7(4) . . ?
O45 W14 O66 88.6(4) . . ?
O50 W14 K1 93.8(2) . . ?
O50 W14 K4 137.7(2) . 4_666 ?
O52 W14 K1 49.5(3) . . ?
O52 W14 K4 98.2(3) . 4_666 ?
O52 W14 O50 81.6(3) . . ?
O59 W14 K1 134.2(3) . . ?
O59 W14 K4 50.9(3) . 4_666 ?
O59 W14 O45 92.4(4) . . ?
O59 W14 O50 87.2(3) . . ?
O59 W14 O52 85.7(4) . . ?
O59 W14 O66 159.2(4) . . ?
O66 W14 K1 44.1(3) . . ?
O66 W14 K4 149.3(3) . 4_666 ?
O66 W14 O50 73.0(3) . . ?
O66 W14 O52 85.2(3) . . ?
O42 W15 K4 34.3(3) . . ?
O42 W15 O47 94.1(4) . . ?
O42 W15 O51 164.9(4) . . ?
O42 W15 O54 98.1(4) . . ?
O42 W15 O57 101.0(4) . . ?
O42 W15 O63 104.8(4) . . ?
O47 W15 K4 73.1(3) . . ?
O47 W15 O51 72.2(3) . . ?
O51 W15 K4 139.6(2) . . ?
O54 W15 K4 119.8(3) . . ?
O54 W15 O47 81.0(4) . . ?
O54 W15 O51 74.0(3) . . ?
O57 W15 K4 72.9(3) . . ?
O57 W15 O47 86.1(4) . . ?
O57 W15 O51 84.7(3) . . ?
O57 W15 O54 157.6(4) . . ?
O63 W15 K4 125.6(3) . . ?
O63 W15 O47 160.6(4) . . ?
O63 W15 O51 88.5(3) . . ?
O63 W15 O54 92.0(4) . . ?
O63 W15 O57 94.2(4) . . ?
K3 W16 K7 59.16(11) 3_466 . ?
K3 W16 K8 108.19(16) 3_466 . ?
K3 W16 K11 117.97(16) 3_466 3_467 ?
K7 W16 K11 69.68(18) . 3_467 ?
K8 W16 K7 59.53(17) . . ?
K8 W16 K11 68.08(19) . 3_467 ?
O35 W16 K3 47.7(3) . 3_466 ?
O35 W16 K7 20.9(4) . . ?
O35 W16 K8 61.7(4) . . ?
O35 W16 O44 166.6(4) . . ?
O35 W16 O49 99.2(4) . . ?
O35 W16 O60 103.8(4) . . ?
O35 W16 O61 98.9(4) . . ?
O35 W16 O67 96.3(4) . . ?
O35 W16 K11 90.0(4) . 3_467 ?
O44 W16 K3 135.9(2) . 3_466 ?
O44 W16 K7 164.6(2) . . ?
O44 W16 K8 110.0(3) . . ?
O44 W16 K11 96.4(3) . 3_467 ?
O49 W16 K3 146.4(3) . 3_466 ?
O49 W16 K7 92.0(3) . . ?
O49 W16 K8 38.2(3) . . ?
O49 W16 O44 74.6(3) . . ?
O49 W16 O67 82.4(4) . . ?
O49 W16 K11 58.2(3) . 3_467 ?
O60 W16 K3 100.3(3) . 3_466 ?
O60 W16 K7 84.8(3) . . ?
O60 W16 K8 107.7(3) . . ?
O60 W16 O44 88.5(4) . . ?
O60 W16 O49 93.2(4) . . ?
O60 W16 O61 93.5(4) . . ?
O60 W16 O67 159.8(4) . . ?
O60 W16 K11 40.0(3) . 3_467 ?
O61 W16 K3 51.4(3) . 3_466 ?
O61 W16 K7 108.9(3) . . ?
O61 W16 K8 153.8(3) . . ?
O61 W16 O44 85.2(3) . . ?
O61 W16 O49 158.5(4) . . ?
O61 W16 O67 84.4(3) . . ?
O61 W16 K11 133.1(3) . 3_467 ?
O67 W16 K3 94.0(2) . 3_466 ?
O67 W16 K7 114.9(3) . . ?
O67 W16 K8 80.8(3) . . ?
O67 W16 O44 71.4(3) . . ?
O67 W16 K11 140.5(3) . 3_467 ?
K4 W17 K8 119.28(15) 4_666 . ?
K4 W17 K11 120.39(15) 4_666 3_467 ?
K8 W17 K11 65.80(19) . 3_467 ?
O39 W17 K4 49.7(3) . 4_666 ?
O39 W17 K8 70.3(4) . . ?
O39 W17 O44 168.7(4) . . ?
O39 W17 O49 102.7(4) . . ?
O39 W17 O56 97.1(4) . . ?
O39 W17 O59 97.9(4) . . ?
O39 W17 O65 104.2(4) . . ?
O39 W17 K11 93.5(4) . 3_467 ?
O44 W17 K4 132.6(2) . 4_666 ?
O44 W17 K8 104.3(2) . . ?
O44 W17 K11 93.1(2) . 3_467 ?
O49 W17 K4 152.3(3) . 4_666 ?
O49 W17 K8 33.2(3) . . ?
O49 W17 O44 73.7(3) . . ?
O49 W17 O56 86.4(4) . . ?
O49 W17 O59 157.8(4) . . ?
O49 W17 K11 55.6(3) . 3_467 ?
O56 W17 K4 93.6(3) . 4_666 ?
O56 W17 K8 83.7(3) . . ?
O56 W17 O44 72.2(3) . . ?
O56 W17 K11 142.0(3) . 3_467 ?
O59 W17 K4 48.4(3) . 4_666 ?
O59 W17 K8 161.0(3) . . ?
O59 W17 O44 84.5(3) . . ?
O59 W17 O56 82.9(4) . . ?
O59 W17 K11 131.5(3) . 3_467 ?
O65 W17 K4 95.2(3) . 4_666 ?
O65 W17 K8 109.3(3) . . ?
O65 W17 O44 86.9(4) . . ?
O65 W17 O49 95.0(4) . . ?
O65 W17 O56 157.8(4) . . ?
O65 W17 O59 87.7(4) . . ?
O65 W17 K11 43.8(3) . 3_467 ?
O43 W18 K3 48.8(3) . 3_466 ?
O43 W18 O51 167.5(4) . . ?
O43 W18 O54 99.3(4) . . ?
O43 W18 O55 95.2(4) . . ?
O43 W18 O61 100.0(4) . . ?
O43 W18 O64 104.4(4) . . ?
O51 W18 K3 135.9(2) . 3_466 ?
O54 W18 K3 147.6(3) . 3_466 ?
O54 W18 O51 73.9(3) . . ?
O54 W18 O55 81.7(4) . . ?
O55 W18 K3 94.2(3) . 3_466 ?
O55 W18 O51 73.6(3) . . ?
O61 W18 K3 51.3(3) . 3_466 ?
O61 W18 O51 85.2(3) . . ?
O61 W18 O54 158.1(4) . . ?
O61 W18 O55 86.4(4) . . ?
O64 W18 K3 103.6(3) . 3_466 ?
O64 W18 O51 86.2(3) . . ?
O64 W18 O54 88.5(4) . . ?
O64 W18 O55 159.3(4) . . ?
O64 W18 O61 96.5(4) . . ?
K1 W19 K5 92.84(15) . . ?
O41 W19 K1 82.5(4) . . ?
O41 W19 K5 33.2(4) . . ?
O41 W19 O50 165.6(4) . . ?
O41 W19 O53 96.0(4) . . ?
O41 W19 O57 102.3(5) . . ?
O41 W19 O62 103.8(4) . . ?
O41 W19 O66 97.6(5) . . ?
O50 W19 K1 100.6(2) . . ?
O50 W19 K5 132.4(2) . . ?
O53 W19 K1 133.4(3) . . ?
O53 W19 K5 66.3(3) . . ?
O53 W19 O50 71.6(3) . . ?
O57 W19 K1 141.1(3) . . ?
O57 W19 K5 112.4(3) . . ?
O57 W19 O50 84.2(3) . . ?
O57 W19 O53 85.0(4) . . ?
O57 W19 O66 158.4(4) . . ?
O62 W19 K1 52.7(3) . . ?
O62 W19 K5 133.1(3) . . ?
O62 W19 O50 89.0(3) . . ?
O62 W19 O53 160.2(4) . . ?
O62 W19 O57 89.2(4) . . ?
O62 W19 O66 94.1(4) . . ?
O66 W19 K1 49.8(3) . . ?
O66 W19 K5 80.5(3) . . ?
O66 W19 O50 74.5(3) . . ?
O66 W19 O53 84.7(4) . . ?
W7 Y1 W9 59.84(2) . . ?
W7 Y1 Y2 69.50(3) . . ?
W9 Y1 Y2 106.86(4) . . ?
O28 Y1 W7 35.01(19) . . ?
O28 Y1 W9 34.27(19) . . ?
O28 Y1 Y2 102.28(19) . . ?
O28 Y1 O63 124.6(3) . . ?
O32 Y1 W7 30.1(2) . . ?
O32 Y1 W9 78.4(2) . . ?
O32 Y1 Y2 39.4(2) . . ?
O32 Y1 O28 63.5(3) . . ?
O32 Y1 O33 82.8(3) . . ?
O32 Y1 O63 69.3(3) . . ?
O32 Y1 O2W 135.0(3) . . ?
O32 Y1 O3W 83.6(3) . . ?
O32 Y1 O8W 136.5(3) . . ?
O33 Y1 W7 77.71(19) . . ?
O33 Y1 W9 29.75(19) . . ?
O33 Y1 Y2 94.3(2) . . ?
O33 Y1 O28 62.4(3) . . ?
O33 Y1 O63 137.5(3) . . ?
O33 Y1 O2W 84.8(3) . . ?
O33 Y1 O3W 135.9(3) . . ?
O33 Y1 O8W 67.4(3) . . ?
O63 Y1 W7 91.48(18) . . ?
O63 Y1 W9 147.65(19) . . ?
O63 Y1 Y2 44.14(19) . . ?
O64 Y1 W7 145.2(2) . . ?
O64 Y1 W9 140.7(2) . . ?
O64 Y1 Y2 111.0(2) . . ?
O64 Y1 O28 138.7(3) . . ?
O64 Y1 O32 139.6(3) . . ?
O64 Y1 O33 135.0(3) . . ?
O64 Y1 O63 71.4(3) . . ?
O64 Y1 O1W 103.4(3) . . ?
O64 Y1 O2W 73.1(3) . . ?
O64 Y1 O3W 76.3(3) . . ?
O64 Y1 O8W 69.2(3) . . ?
O1W Y1 W7 98.10(18) . . ?
O1W Y1 W9 98.3(2) . . ?
O1W Y1 Y2 41.3(2) . . ?
O1W Y1 O28 117.8(3) . . ?
O1W Y1 O32 71.5(3) . . ?
O1W Y1 O33 71.7(3) . . ?
O1W Y1 O63 69.3(3) . . ?
O1W Y1 O2W 142.7(3) . . ?
O1W Y1 O3W 140.5(3) . . ?
O1W Y1 O8W 69.5(3) . . ?
O2W Y1 W7 104.9(2) . . ?
O2W Y1 W9 69.8(2) . . ?
O2W Y1 Y2 174.3(2) . . ?
O2W Y1 O28 72.4(3) . . ?
O2W Y1 O63 137.4(3) . . ?
O2W Y1 O8W 74.9(3) . . ?
O3W Y1 W7 69.8(2) . . ?
O3W Y1 W9 106.3(2) . . ?
O3W Y1 Y2 101.1(2) . . ?
O3W Y1 O28 74.0(3) . . ?
O3W Y1 O63 73.4(3) . . ?
O3W Y1 O2W 75.9(3) . . ?
O3W Y1 O8W 139.7(3) . . ?
O8W Y1 W7 145.05(19) . . ?
O8W Y1 W9 88.85(19) . . ?
O8W Y1 Y2 110.0(2) . . ?
O8W Y1 O28 121.3(3) . . ?
O8W Y1 O63 112.5(3) . . ?
Y1 Y2 K1 122.18(11) . . ?
Y1 Y2 K12 157.63(14) . . ?
K1 Y2 K12 66.04(16) . . ?
O27 Y2 Y1 114.4(2) . . ?
O27 Y2 K1 103.6(2) . . ?
O27 Y2 O32 76.3(3) . . ?
O27 Y2 O62 144.0(3) . . ?
O27 Y2 O63 140.2(3) . . ?
O27 Y2 O1W 120.5(3) . . ?
O27 Y2 O4W 74.2(3) . . ?
O27 Y2 O5W 73.6(3) . . ?
O27 Y2 O6W 78.9(3) . . ?
O27 Y2 K12 45.0(3) . . ?
O32 Y2 Y1 40.2(2) . . ?
O32 Y2 K1 149.4(2) . . ?
O32 Y2 O62 139.6(3) . . ?
O32 Y2 O63 72.0(3) . . ?
O32 Y2 O1W 71.3(3) . . ?
O32 Y2 O4W 116.6(3) . . ?
O32 Y2 O5W 144.5(3) . . ?
O32 Y2 O6W 83.9(4) . . ?
O32 Y2 K12 121.3(3) . . ?
O62 Y2 Y1 100.3(2) . . ?
O62 Y2 K1 46.1(2) . . ?
O62 Y2 O63 71.8(3) . . ?
O62 Y2 O1W 80.3(3) . . ?
O62 Y2 O4W 83.4(3) . . ?
O62 Y2 O5W 73.0(3) . . ?
O62 Y2 O6W 102.9(3) . . ?
O62 Y2 K12 99.1(2) . . ?
O63 Y2 Y1 46.7(2) . . ?
O63 Y2 K1 115.9(2) . . ?
O63 Y2 K12 152.9(2) . . ?
O1W Y2 Y1 40.3(2) . . ?
O1W Y2 K1 83.4(2) . . ?
O1W Y2 O63 70.6(3) . . ?
O1W Y2 O5W 141.7(3) . . ?
O1W Y2 K12 134.3(2) . . ?
O4W Y2 Y1 114.4(2) . . ?
O4W Y2 K1 38.6(2) . . ?
O4W Y2 O63 142.3(3) . . ?
O4W Y2 O1W 77.7(3) . . ?
O4W Y2 O5W 72.4(4) . . ?
O4W Y2 K12 57.0(3) . . ?
O5W Y2 Y1 170.2(2) . . ?
O5W Y2 K1 58.3(3) . . ?
O5W Y2 O63 123.6(3) . . ?
O5W Y2 K12 31.9(3) . . ?
O6W Y2 Y1 103.1(3) . . ?
O6W Y2 K1 126.4(3) . . ?
O6W Y2 O63 74.5(3) . . ?
O6W Y2 O1W 141.9(3) . . ?
O6W Y2 O4W 140.2(4) . . ?
O6W Y2 O5W 72.2(4) . . ?
O6W Y2 K12 83.2(3) . . ?
Y1 Y3 K9 145.86(10) . 3_467 ?
Y1 Y3 K11 151.32(14) . . ?
Y1 Y3 K11 103.00(14) . 3_467 ?
O30 Y3 Y1 115.1(2) . . ?
O30 Y3 K9 72.2(2) . 3_467 ?
O30 Y3 O33 76.8(3) . . ?
O30 Y3 O68 142.4(3) . . ?
O30 Y3 O72 78.7(3) . 3_467 ?
O30 Y3 O1W 119.8(3) . . ?
O30 Y3 O7W 83.4(3) . . ?
O30 Y3 O8W 139.6(3) . . ?
O30 Y3 O9W 71.8(3) . . ?
O30 Y3 K11 131.1(3) . 3_467 ?
O30 Y3 K11 57.1(3) . . ?
O33 Y3 Y1 40.3(2) . . ?
O33 Y3 K9 141.4(2) . 3_467 ?
O33 Y3 O72 80.7(3) . 3_467 ?
O33 Y3 O1W 70.6(3) . . ?
O33 Y3 O7W 149.7(3) . . ?
O33 Y3 O8W 69.9(3) . . ?
O33 Y3 O9W 115.5(3) . . ?
O33 Y3 K11 124.8(2) . 3_467 ?
O33 Y3 K11 117.4(3) . . ?
O68 Y3 Y1 95.2(2) . . ?
O68 Y3 K9 70.2(2) . 3_467 ?
O68 Y3 O33 135.3(3) . . ?
O68 Y3 O72 119.3(3) . 3_467 ?
O68 Y3 O1W 69.7(3) . . ?
O68 Y3 O7W 72.6(3) . . ?
O68 Y3 O8W 77.8(3) . . ?
O68 Y3 O9W 75.3(3) . . ?
O68 Y3 K11 105.4(2) . . ?
O68 Y3 K11 54.2(3) . 3_467 ?
O72 Y3 Y1 99.7(3) 3_467 . ?
O72 Y3 K9 114.4(3) 3_467 3_467 ?
O72 Y3 O1W 139.4(3) 3_467 . ?
O72 Y3 O7W 73.0(4) 3_467 . ?
O72 Y3 O8W 73.9(3) 3_467 . ?
O72 Y3 O9W 141.0(3) 3_467 . ?
O72 Y3 K11 65.1(3) 3_467 3_467 ?
O72 Y3 K11 52.8(3) 3_467 . ?
O1W Y3 Y1 40.36(19) . . ?
O1W Y3 K9 106.0(2) . 3_467 ?
O1W Y3 K11 109.1(2) . 3_467 ?
O1W Y3 K11 167.8(2) . . ?
O7W Y3 Y1 158.9(3) . . ?
O7W Y3 K9 46.6(3) . 3_467 ?
O7W Y3 O1W 139.8(3) . . ?
O7W Y3 K11 55.9(3) . 3_467 ?
O7W Y3 K11 32.9(3) . . ?
O8W Y3 Y1 44.0(2) . . ?
O8W Y3 K9 146.8(2) . 3_467 ?
O8W Y3 O1W 69.6(3) . . ?
O8W Y3 O7W 115.3(3) . . ?
O8W Y3 K11 59.9(2) . 3_467 ?
O8W Y3 K11 121.0(2) . . ?
O9W Y3 Y1 115.5(2) . . ?
O9W Y3 K9 32.1(2) . 3_467 ?
O9W Y3 O1W 78.8(3) . . ?
O9W Y3 O7W 78.7(4) . . ?
O9W Y3 O8W 144.0(3) . . ?
O9W Y3 K11 89.3(3) . . ?
O9W Y3 K11 118.4(3) . 3_467 ?
K11 Y3 K9 61.95(16) . 3_467 ?
K11 Y3 K9 93.25(17) 3_467 3_467 ?
K11 Y3 K11 74.6(2) 3_467 . ?
O15 As1 O18 98.7(4) . . ?
O19 As1 O15 97.7(4) . . ?
O19 As1 O18 97.5(4) . . ?
O44 As2 O50 97.4(4) . . ?
O44 As2 O51 98.8(4) . . ?
O51 As2 O50 96.6(4) . . ?
W10 K1 W14 55.70(9) . . ?
W10 K1 K15 107.1(4) . . ?
W19 K1 W10 88.14(15) . . ?
W19 K1 W14 50.89(9) . . ?
W19 K1 K15 113.6(4) . . ?
O40 K1 W10 25.1(2) . . ?
O40 K1 W14 76.0(2) . . ?
O40 K1 W19 113.3(3) . . ?
O40 K1 O52 52.7(3) . . ?
O40 K1 O62 99.9(3) . . ?
O40 K1 K15 96.4(5) . . ?
O52 K1 W10 29.02(18) . . ?
O52 K1 W14 28.33(17) . . ?
O52 K1 W19 62.7(2) . . ?
O52 K1 K15 103.4(4) . . ?
O62 K1 W10 77.5(2) . . ?
O62 K1 W14 64.7(2) . . ?
O62 K1 W19 27.59(17) . . ?
O62 K1 O52 61.7(3) . . ?
O62 K1 K15 141.0(5) . . ?
O66 K1 W10 80.2(2) . . ?
O66 K1 W14 27.20(18) . . ?
O66 K1 W19 30.17(19) . . ?
O66 K1 O40 102.6(3) . . ?
O66 K1 O52 51.2(3) . . ?
O66 K1 O62 53.9(3) . . ?
O66 K1 K15 88.0(4) . . ?
O4W K1 W10 90.0(3) . . ?
O4W K1 W14 123.7(3) . . ?
O4W K1 W19 90.1(3) . . ?
O4W K1 O40 89.2(3) . . ?
O4W K1 O52 102.9(3) . . ?
O4W K1 O62 65.0(3) . . ?
O4W K1 O66 118.9(4) . . ?
O4W K1 O12W 69.2(5) . . ?
O4W K1 O13W 116.8(7) . . ?
O4W K1 K15 150.7(5) . . ?
O12W K1 W10 141.1(5) . . ?
O12W K1 W14 162.3(5) . . ?
O12W K1 W19 122.9(5) . . ?
O12W K1 O40 118.6(5) . . ?
O12W K1 O52 169.3(5) . . ?
O12W K1 O62 118.3(5) . . ?
O12W K1 O66 138.5(5) . . ?
O12W K1 K15 83.0(6) . . ?
O13W K1 W10 83.2(7) . . ?
O13W K1 W14 103.0(7) . . ?
O13W K1 W19 151.6(7) . . ?
O13W K1 O40 61.5(7) . . ?
O13W K1 O52 100.2(7) . . ?
O13W K1 O62 160.6(7) . . ?
O13W K1 O66 121.5(7) . . ?
O13W K1 O12W 78.1(8) . . ?
O13W K1 K15 45.1(8) . . ?
O14W K1 W10 125.5(4) . . ?
O14W K1 W14 76.3(4) . . ?
O14W K1 W19 79.1(4) . . ?
O14W K1 O40 128.7(5) . . ?
O14W K1 O52 104.1(4) . . ?
O14W K1 O62 106.0(5) . . ?
O14W K1 O66 62.6(4) . . ?
O14W K1 O4W 141.9(5) . . ?
O14W K1 O12W 86.3(5) . . ?
O14W K1 O13W 84.1(8) . . ?
O14W K1 K15 39.2(5) . . ?
K15 K1 W14 85.5(4) . . ?
W4 K2 W11 170.7(2) 4_665 . ?
W4 K2 W13 111.47(18) 4_665 . ?
W11 K2 W13 59.85(10) . . ?
O4 K2 W4 27.6(2) 4_665 4_665 ?
O4 K2 W11 145.5(3) 4_665 . ?
O4 K2 W13 86.7(3) 4_665 . ?
O4 K2 O6 108.6(3) 4_665 4_665 ?
O4 K2 O34 60.1(3) 4_665 . ?
O4 K2 O46 115.4(4) 4_665 . ?
O6 K2 W4 85.0(2) 4_665 4_665 ?
O6 K2 W11 103.9(3) 4_665 . ?
O6 K2 W13 163.3(3) 4_665 . ?
O12 K2 W4 31.4(2) 4_665 4_665 ?
O12 K2 W11 155.0(3) 4_665 . ?
O12 K2 W13 139.9(3) 4_665 . ?
O12 K2 O4 58.9(3) 4_665 4_665 ?
O12 K2 O6 56.7(3) 4_665 4_665 ?
O12 K2 O34 114.6(3) 4_665 . ?
O12 K2 O37 130.9(4) 4_665 . ?
O12 K2 O46 157.6(4) 4_665 . ?
O34 K2 W4 84.8(2) . 4_665 ?
O34 K2 W11 86.6(2) . . ?
O34 K2 W13 26.76(18) . . ?
O34 K2 O6 168.2(3) . 4_665 ?
O37 K2 W4 161.9(3) . 4_665 ?
O37 K2 W11 26.7(2) . . ?
O37 K2 W13 86.5(2) . . ?
O37 K2 O4 167.9(4) . 4_665 ?
O37 K2 O6 77.2(3) . 4_665 ?
O37 K2 O34 113.2(3) . . ?
O37 K2 O46 58.8(3) . . ?
O46 K2 W4 138.4(3) . 4_665 ?
O46 K2 W11 32.43(19) . . ?
O46 K2 W13 28.92(19) . . ?
O46 K2 O6 135.8(3) . 4_665 ?
O46 K2 O34 55.3(3) . . ?
O28W K2 W4 85.4(9) . 4_665 ?
O28W K2 W11 98.1(9) . . ?
O28W K2 W13 93.6(9) . . ?
O28W K2 O4 74.3(9) . 4_665 ?
O28W K2 O6 84.4(9) . 4_665 ?
O28W K2 O12 95.7(9) . 4_665 ?
O28W K2 O34 88.9(9) . . ?
O28W K2 O37 96.2(9) . . ?
O28W K2 O46 103.6(9) . . ?
O28W K2 O38W 163.4(13) . . ?
O37W K2 W4 87.3(8) . 4_665 ?
O37W K2 W11 87.5(8) . . ?
O37W K2 W13 78.3(9) . . ?
O37W K2 O4 94.0(8) . 4_665 ?
O37W K2 O6 106.6(9) . 4_665 ?
O37W K2 O12 84.0(9) . 4_665 ?
O37W K2 O34 78.8(9) . . ?
O37W K2 O37 94.4(8) . . ?
O37W K2 O46 74.5(8) . . ?
O37W K2 O28W 166.2(12) . . ?
O38W K2 W11 93.5(9) . . ?
O38W K2 W13 102.5(10) . . ?
O38W K2 O34 103.7(10) . . ?
O38W K2 O37 88.9(10) . . ?
O38W K2 O46 92.5(10) . . ?
W16 K3 K2 173.17(16) 3_466 . ?
W16 K3 K7 62.16(11) 3_466 3_466 ?
W18 K3 W16 56.85(6) 3_466 3_466 ?
W18 K3 K2 117.45(15) 3_466 . ?
W18 K3 K7 112.29(14) 3_466 3_466 ?
K7 K3 K2 120.48(17) 3_466 . ?
O6 K3 W16 132.1(2) 4_665 3_466 ?
O6 K3 W18 108.8(2) 4_665 3_466 ?
O6 K3 K2 43.9(2) 4_665 . ?
O6 K3 K7 90.9(2) 4_665 3_466 ?
O6 K3 O35 125.2(3) 4_665 3_466 ?
O6 K3 O43 88.8(3) 4_665 3_466 ?
O6 K3 O61 130.6(3) 4_665 3_466 ?
O6 K3 O20W 151.7(4) 4_665 . ?
O35 K3 W16 25.74(18) 3_466 3_466 ?
O35 K3 W18 82.3(2) 3_466 3_466 ?
O35 K3 K2 158.7(2) 3_466 . ?
O35 K3 K7 39.0(2) 3_466 3_466 ?
O35 K3 O43 107.5(3) 3_466 3_466 ?
O35 K3 O61 55.2(3) 3_466 3_466 ?
O35 K3 O20W 83.0(4) 3_466 . ?
O37 K3 W16 143.9(3) . 3_466 ?
O37 K3 W18 101.7(2) . 3_466 ?
O37 K3 K2 37.3(2) . . ?
O37 K3 K7 146.0(3) . 3_466 ?
O37 K3 O6 79.9(3) . 4_665 ?
O37 K3 O35 152.4(3) . 3_466 ?
O37 K3 O43 82.1(3) . 3_466 ?
O37 K3 O61 120.2(3) . 3_466 ?
O37 K3 O18W 107.4(4) . 3_466 ?
O37 K3 O20W 73.6(4) . . ?
O37 K3 O36W 129.4(6) . 3_466 ?
O43 K3 W16 82.5(2) 3_466 3_466 ?
O43 K3 W18 25.97(18) 3_466 3_466 ?
O43 K3 K2 91.6(2) 3_466 . ?
O43 K3 K7 130.8(3) 3_466 3_466 ?
O43 K3 O61 54.9(3) 3_466 3_466 ?
O43 K3 O20W 78.1(3) 3_466 . ?
O61 K3 W16 29.49(17) 3_466 3_466 ?
O61 K3 W18 29.00(17) 3_466 3_466 ?
O61 K3 K2 145.7(2) 3_466 . ?
O61 K3 K7 90.7(2) 3_466 3_466 ?
O61 K3 O20W 59.6(3) 3_466 . ?
O18W K3 W16 98.7(3) 3_466 3_466 ?
O18W K3 W18 150.8(3) 3_466 3_466 ?
O18W K3 K2 85.5(3) 3_466 . ?
O18W K3 K7 38.9(3) 3_466 3_466 ?
O18W K3 O6 74.3(3) 3_466 4_665 ?
O18W K3 O35 73.2(3) 3_466 3_466 ?
O18W K3 O43 158.4(4) 3_466 3_466 ?
O18W K3 O61 128.2(3) 3_466 3_466 ?
O18W K3 O20W 122.9(4) 3_466 . ?
O18W K3 O36W 96.5(6) 3_466 3_466 ?
O20W K3 W16 71.4(3) . 3_466 ?
O20W K3 W18 68.1(3) . 3_466 ?
O20W K3 K2 110.8(3) . . ?
O20W K3 K7 116.7(3) . 3_466 ?
O36W K3 W16 69.7(6) 3_466 3_466 ?
O36W K3 W18 61.9(6) 3_466 3_466 ?
O36W K3 K2 104.6(6) 3_466 . ?
O36W K3 K7 72.2(6) 3_466 3_466 ?
O36W K3 O6 64.3(6) 3_466 4_665 ?
O36W K3 O35 76.8(6) 3_466 3_466 ?
O36W K3 O43 63.5(6) 3_466 3_466 ?
O36W K3 O61 69.3(6) 3_466 3_466 ?
O36W K3 O20W 127.8(6) 3_466 . ?
W14 K4 W15 125.50(9) 4_565 . ?
W14 K4 W17 59.73(5) 4_565 4_565 ?
W17 K4 W15 166.99(11) 4_565 . ?
O38 K4 W14 27.36(18) 4_565 4_565 ?
O38 K4 W15 98.2(2) 4_565 . ?
O38 K4 W17 86.18(19) 4_565 4_565 ?
O38 K4 O39 111.4(3) 4_565 4_565 ?
O38 K4 O70 66.1(3) 4_565 4_565 ?
O38 K4 C1 88.2(4) 4_565 4_565 ?
O38 K4 O35W 92.0(6) 4_565 3_466 ?
O39 K4 W14 85.60(19) 4_565 4_565 ?
O39 K4 W15 145.0(2) 4_565 . ?
O39 K4 W17 26.04(18) 4_565 4_565 ?
O39 K4 C1 65.2(4) 4_565 4_565 ?
O39 K4 O35W 86.0(6) 4_565 3_466 ?
O42 K4 W14 105.5(2) . 4_565 ?
O42 K4 W15 20.44(19) . . ?
O42 K4 W17 157.1(2) . 4_565 ?
O42 K4 O38 78.2(3) . 4_565 ?
O42 K4 O39 155.6(3) . 4_565 ?
O42 K4 O59 135.7(3) . 4_565 ?
O42 K4 O70 95.1(3) . 4_565 ?
O42 K4 O71 83.4(3) . 4_565 ?
O42 K4 C1 93.7(4) . 4_565 ?
O42 K4 O35W 116.9(6) . 3_466 ?
O59 K4 W14 30.38(17) 4_565 4_565 ?
O59 K4 W15 155.9(2) 4_565 . ?
O59 K4 W17 30.78(17) 4_565 4_565 ?
O59 K4 O38 57.7(3) 4_565 4_565 ?
O59 K4 O39 56.7(3) 4_565 4_565 ?
O59 K4 O70 65.2(2) 4_565 4_565 ?
O59 K4 C1 82.0(3) 4_565 4_565 ?
O59 K4 O35W 72.0(5) 4_565 3_466 ?
O70 K4 W14 62.68(19) 4_565 4_565 ?
O70 K4 W15 107.3(2) 4_565 . ?
O70 K4 W17 63.12(18) 4_565 4_565 ?
O70 K4 O39 70.4(3) 4_565 4_565 ?
O70 K4 C1 23.0(3) 4_565 4_565 ?
O70 K4 O35W 137.2(6) 4_565 3_466 ?
O71 K4 W14 107.1(2) 4_565 4_565 ?
O71 K4 W15 82.2(2) 4_565 . ?
O71 K4 W17 84.9(2) 4_565 4_565 ?
O71 K4 O38 105.4(3) 4_565 4_565 ?
O71 K4 O39 72.5(3) 4_565 4_565 ?
O71 K4 O59 103.2(3) 4_565 4_565 ?
O71 K4 O70 44.4(3) 4_565 4_565 ?
O71 K4 C1 22.4(3) 4_565 4_565 ?
O71 K4 O35W 156.0(6) 4_565 3_466 ?
C1 K4 W14 85.2(3) 4_565 4_565 ?
C1 K4 W15 98.7(3) 4_565 . ?
C1 K4 W17 69.0(3) 4_565 4_565 ?
O16W K4 W14 158.0(3) . 4_565 ?
O16W K4 W15 71.3(3) . . ?
O16W K4 W17 107.4(3) . 4_565 ?
O16W K4 O38 161.9(5) . 4_565 ?
O16W K4 O39 83.9(4) . 4_565 ?
O16W K4 O42 91.7(4) . . ?
O16W K4 O59 131.7(4) . 4_565 ?
O16W K4 O70 130.4(5) . 4_565 ?
O16W K4 O71 88.1(4) . 4_565 ?
O16W K4 C1 107.6(5) . 4_565 ?
O16W K4 O35W 79.1(6) . 3_466 ?
O35W K4 W14 80.9(5) 3_466 4_565 ?
O35W K4 W15 112.1(5) 3_466 . ?
O35W K4 W17 79.9(5) 3_466 4_565 ?
O35W K4 C1 148.8(6) 3_466 4_565 ?
W1 K5 W3 59.24(10) 2_346 2_346 ?
W1 K5 W8 52.88(9) 2_346 2_346 ?
W1 K5 W9 83.23(14) 2_346 2_346 ?
W1 K5 W19 166.4(2) 2_346 . ?
W1 K5 K10 64.4(2) 2_346 . ?
W3 K5 W8 82.91(14) 2_346 2_346 ?
W3 K5 W9 53.74(10) 2_346 2_346 ?
W3 K5 W19 123.87(17) 2_346 . ?
W3 K5 K10 123.6(3) 2_346 . ?
W8 K5 W19 138.09(18) 2_346 . ?
W8 K5 K10 60.8(2) 2_346 . ?
W9 K5 W8 57.68(10) 2_346 2_346 ?
W9 K5 W19 109.45(16) 2_346 . ?
W9 K5 K10 118.2(3) 2_346 . ?
W19 K5 K10 111.5(3) . . ?
O16 K5 W1 30.7(2) 2_346 2_346 ?
O16 K5 W3 28.8(2) 2_346 2_346 ?
O16 K5 W8 68.3(2) 2_346 2_346 ?
O16 K5 W9 67.9(2) 2_346 2_346 ?
O16 K5 W19 149.3(3) 2_346 . ?
O16 K5 K10 95.1(3) 2_346 . ?
O16 K5 O26 56.5(3) 2_346 2_346 ?
O16 K5 O29 56.1(3) 2_346 2_346 ?
O16 K5 O31 67.8(3) 2_346 2_346 ?
O26 K5 W1 29.51(19) 2_346 2_346 ?
O26 K5 W3 81.8(2) 2_346 2_346 ?
O26 K5 W8 30.03(19) 2_346 2_346 ?
O26 K5 W9 81.2(2) 2_346 2_346 ?
O26 K5 W19 154.0(3) 2_346 . ?
O26 K5 K10 45.0(3) 2_346 . ?
O26 K5 O29 95.9(3) 2_346 2_346 ?
O26 K5 O31 56.0(3) 2_346 2_346 ?
O29 K5 W1 83.1(2) 2_346 2_346 ?
O29 K5 W3 30.71(19) 2_346 2_346 ?
O29 K5 W8 81.9(2) 2_346 2_346 ?
O29 K5 W9 30.68(17) 2_346 2_346 ?
O29 K5 W19 105.1(3) 2_346 . ?
O29 K5 K10 140.4(3) 2_346 . ?
O31 K5 W1 68.3(2) 2_346 2_346 ?
O31 K5 W3 68.3(2) 2_346 2_346 ?
O31 K5 W8 29.2(2) 2_346 2_346 ?
O31 K5 W9 28.7(2) 2_346 2_346 ?
O31 K5 W19 125.2(3) 2_346 . ?
O31 K5 K10 89.5(3) 2_346 . ?
O31 K5 O29 56.3(3) 2_346 2_346 ?
O41 K5 W1 171.8(3) . 2_346 ?
O41 K5 W3 124.2(3) . 2_346 ?
O41 K5 W8 119.0(3) . 2_346 ?
O41 K5 W9 93.3(3) . 2_346 ?
O41 K5 W19 20.3(2) . . ?
O41 K5 K10 111.3(4) . . ?
O41 K5 O16 153.0(4) . 2_346 ?
O41 K5 O26 142.6(4) . 2_346 ?
O41 K5 O29 97.7(4) . 2_346 ?
O41 K5 O31 105.3(4) . 2_346 ?
O17W K5 W1 104.2(3) . 2_346 ?
O17W K5 W3 152.7(4) . 2_346 ?
O17W K5 W8 70.0(3) . 2_346 ?
O17W K5 W9 106.0(3) . 2_346 ?
O17W K5 W19 77.7(3) . . ?
O17W K5 K10 44.7(3) . . ?
O17W K5 O16 133.0(4) . 2_346 ?
O17W K5 O26 76.5(4) . 2_346 ?
O17W K5 O29 135.9(4) . 2_346 ?
O17W K5 O31 85.7(4) . 2_346 ?
O17W K5 O41 69.5(4) . . ?
W12 K6 W13 58.73(13) 2_456 2_456 ?
W12 K6 K2 79.7(2) 2_456 2_456 ?
W12 K6 K7 168.9(4) 2_456 . ?
W13 K6 K2 56.02(16) 2_456 2_456 ?
W13 K6 K7 119.4(3) 2_456 . ?
K7 K6 K2 108.6(3) . 2_456 ?
O2 K6 W12 83.8(3) 2_356 2_456 ?
O2 K6 W13 138.9(4) 2_356 2_456 ?
O2 K6 K2 137.9(4) 2_356 2_456 ?
O2 K6 K7 94.1(3) 2_356 . ?
O2 K6 O34 164.8(5) 2_356 2_456 ?
O2 K6 O36 65.2(4) 2_356 2_456 ?
O2 K6 O58 110.5(4) 2_356 2_456 ?
O2 K6 O11W 127.9(5) 2_356 . ?
O2 K6 O19W 76.9(4) 2_356 . ?
O2 K6 O35W 73.0(6) 2_356 . ?
O34 K6 W12 83.7(3) 2_456 2_456 ?
O34 K6 W13 26.33(19) 2_456 2_456 ?
O34 K6 K2 47.2(3) 2_456 2_456 ?
O34 K6 K7 96.5(3) 2_456 . ?
O34 K6 O11W 60.6(3) 2_456 . ?
O34 K6 O35W 96.6(6) 2_456 . ?
O36 K6 W12 26.29(18) 2_456 2_456 ?
O36 K6 W13 82.9(3) 2_456 2_456 ?
O36 K6 K2 84.4(3) 2_456 2_456 ?
O36 K6 K7 157.7(4) 2_456 . ?
O36 K6 O34 105.4(4) 2_456 2_456 ?
O36 K6 O11W 165.9(4) 2_456 . ?
O36 K6 O35W 93.7(6) 2_456 . ?
O58 K6 W12 30.9(2) 2_456 2_456 ?
O58 K6 W13 29.00(19) 2_456 2_456 ?
O58 K6 K2 70.1(3) 2_456 2_456 ?
O58 K6 K7 144.2(4) 2_456 . ?
O58 K6 O34 55.2(3) 2_456 2_456 ?
O58 K6 O36 56.8(3) 2_456 2_456 ?
O58 K6 O11W 110.0(4) 2_456 . ?
O58 K6 O35W 76.0(6) 2_456 . ?
O11W K6 W12 140.8(4) . 2_456 ?
O11W K6 W13 83.1(3) . 2_456 ?
O11W K6 K2 86.5(4) . 2_456 ?
O11W K6 K7 36.4(3) . . ?
O11W K6 O35W 86.7(6) . . ?
O19W K6 W12 149.8(4) . 2_456 ?
O19W K6 W13 144.2(4) . 2_456 ?
O19W K6 K2 99.4(4) . 2_456 ?
O19W K6 K7 38.1(3) . . ?
O19W K6 O34 118.0(5) . 2_456 ?
O19W K6 O36 123.6(5) . 2_456 ?
O19W K6 O58 169.5(5) . 2_456 ?
O19W K6 O11W 68.5(4) . . ?
O19W K6 O35W 113.9(6) . . ?
O28W K6 W12 82.3(9) 2_456 2_456 ?
O28W K6 W13 92.5(8) 2_456 2_456 ?
O28W K6 K2 40.9(8) 2_456 2_456 ?
O28W K6 K7 108.7(9) 2_456 . ?
O28W K6 O2 98.8(9) 2_456 2_356 ?
O28W K6 O34 88.1(9) 2_456 2_456 ?
O28W K6 O36 68.9(9) 2_456 2_456 ?
O28W K6 O58 93.3(9) 2_456 2_456 ?
O28W K6 O11W 110.1(10) 2_456 . ?
O28W K6 O19W 78.0(9) 2_456 . ?
O28W K6 O35W 162.6(11) 2_456 . ?
O35W K6 W12 81.5(5) . 2_456 ?
O35W K6 W13 84.6(5) . 2_456 ?
O35W K6 K2 140.6(6) . 2_456 ?
O35W K6 K7 87.5(6) . . ?
W16 K7 K6 143.7(2) . . ?
W16 K7 K11 55.54(15) . 3_467 ?
K3 K7 W16 58.68(11) 3_466 . ?
K3 K7 K6 107.6(2) 3_466 . ?
K3 K7 K8 108.1(2) 3_466 . ?
K3 K7 K9 135.0(2) 3_466 . ?
K3 K7 K11 105.8(2) 3_466 3_467 ?
K6 K7 K11 146.0(3) . 3_467 ?
K8 K7 W16 59.91(15) . . ?
K8 K7 K6 100.4(2) . . ?
K8 K7 K11 62.8(2) . 3_467 ?
K9 K7 W16 119.3(2) . . ?
K9 K7 K6 94.4(2) . . ?
K9 K7 K8 105.7(2) . . ?
K9 K7 K11 65.5(2) . 3_467 ?
O35 K7 W16 14.8(2) . . ?
O35 K7 K3 50.2(3) . 3_466 ?
O35 K7 K6 130.1(4) . . ?
O35 K7 K8 61.0(3) . . ?
O35 K7 K9 134.1(3) . . ?
O35 K7 O18W 89.2(4) . . ?
O35 K7 O19W 176.4(5) . . ?
O35 K7 K11 69.9(3) . 3_467 ?
O10W K7 W16 82.7(4) . . ?
O10W K7 K3 136.9(4) . 3_466 ?
O10W K7 K6 115.1(4) . . ?
O10W K7 K8 59.7(3) . . ?
O10W K7 K9 48.4(3) . . ?
O10W K7 O35 95.4(5) . . ?
O10W K7 O18W 174.2(5) . . ?
O10W K7 O19W 88.0(5) . . ?
O10W K7 K11 31.2(3) . 3_467 ?
O11W K7 W16 95.2(4) . . ?
O11W K7 K3 106.4(4) . 3_466 ?
O11W K7 K6 54.1(4) . . ?
O11W K7 K8 48.4(4) . . ?
O11W K7 K9 118.2(4) . . ?
O11W K7 O35 86.7(5) . . ?
O11W K7 O10W 94.4(5) . . ?
O11W K7 O18W 89.3(5) . . ?
O11W K7 O19W 91.6(5) . . ?
O11W K7 K11 109.8(4) . 3_467 ?
O18W K7 W16 101.4(3) . . ?
O18W K7 K3 45.3(3) . 3_466 ?
O18W K7 K6 63.9(4) . . ?
O18W K7 K8 125.9(4) . . ?
O18W K7 K9 125.9(4) . . ?
O18W K7 O19W 87.5(5) . . ?
O18W K7 K11 150.1(4) . 3_467 ?
O19W K7 W16 168.8(4) . . ?
O19W K7 K3 127.5(4) . 3_466 ?
O19W K7 K6 46.8(4) . . ?
O19W K7 K8 120.0(4) . . ?
O19W K7 K9 49.5(4) . . ?
O19W K7 K11 113.7(4) . 3_467 ?
O30W K7 W16 86.5(5) . . ?
O30W K7 K3 75.9(5) . 3_466 ?
O30W K7 K6 124.9(6) . . ?
O30W K7 K8 131.8(6) . . ?
O30W K7 K9 59.5(5) . . ?
O30W K7 O35 95.3(6) . . ?
O30W K7 O10W 84.2(6) . . ?
O30W K7 O11W 177.6(7) . . ?
O30W K7 O18W 91.9(6) . . ?
O30W K7 O19W 86.4(6) . . ?
O30W K7 K11 69.9(6) . 3_467 ?
W8 K8 W16 116.0(2) 3_467 . ?
W8 K8 W17 91.01(19) 3_467 . ?
W8 K8 K7 98.9(2) 3_467 . ?
W8 K8 K11 59.71(18) 3_467 3_467 ?
W16 K8 W17 48.83(9) . . ?
W16 K8 K11 56.63(17) . 3_467 ?
W17 K8 K11 57.19(17) . 3_467 ?
K7 K8 W16 60.57(16) . . ?
K7 K8 W17 104.8(2) . . ?
K7 K8 K11 65.5(2) . 3_467 ?
K10 K8 W8 69.9(3) 4_666 3_467 ?
K10 K8 W16 121.9(4) 4_666 . ?
K10 K8 W17 74.4(3) 4_666 . ?
K10 K8 K7 168.6(4) 4_666 . ?
K10 K8 O8 64.3(4) 4_666 3_467 ?
K10 K8 O15W 81.6(9) 4_666 . ?
K10 K8 K11 105.8(4) 4_666 3_467 ?
O8 K8 W8 26.48(18) 3_467 3_467 ?
O8 K8 W16 96.0(3) 3_467 . ?
O8 K8 W17 64.5(2) 3_467 . ?
O8 K8 K7 104.9(3) 3_467 . ?
O8 K8 K11 46.0(2) 3_467 3_467 ?
O23 K8 W8 27.4(2) 3_467 3_467 ?
O23 K8 W16 123.6(3) 3_467 . ?
O23 K8 W17 116.0(3) 3_467 . ?
O23 K8 K7 81.8(3) 3_467 . ?
O23 K8 K10 88.4(4) 3_467 4_666 ?
O23 K8 O8 52.8(3) 3_467 3_467 ?
O23 K8 O11W 85.1(4) 3_467 . ?
O23 K8 O15W 131.1(9) 3_467 . ?
O23 K8 K11 70.5(3) 3_467 3_467 ?
O49 K8 W8 100.7(3) . 3_467 ?
O49 K8 W16 26.4(2) . . ?
O49 K8 W17 22.9(2) . . ?
O49 K8 K7 82.8(3) . . ?
O49 K8 K10 97.2(4) . 4_666 ?
O49 K8 O8 76.0(3) . 3_467 ?
O49 K8 O23 119.5(4) . 3_467 ?
O49 K8 O11W 113.0(5) . . ?
O49 K8 O15W 109.3(9) . . ?
O49 K8 K11 49.9(3) . 3_467 ?
O11W K8 W8 111.5(4) . 3_467 ?
O11W K8 W16 86.9(4) . . ?
O11W K8 W17 135.8(4) . . ?
O11W K8 K7 36.7(3) . . ?
O11W K8 K10 148.3(5) . 4_666 ?
O11W K8 O8 130.7(4) . 3_467 ?
O11W K8 O15W 79.5(10) . . ?
O11W K8 K11 101.2(4) . 3_467 ?
O15W K8 W8 140.7(9) . 3_467 ?
O15W K8 W16 101.8(9) . . ?
O15W K8 W17 107.1(9) . . ?
O15W K8 K7 109.2(9) . . ?
O15W K8 O8 145.9(9) . 3_467 ?
O15W K8 K11 158.1(9) . 3_467 ?
O29W K8 W16 120.9(7) . . ?
O29W K8 W17 102.1(7) . . ?
O29W K8 K7 136.6(8) . . ?
O29W K8 O49 115.7(8) . . ?
O29W K8 O11W 102.3(8) . . ?
W10 K9 Y3 54.18(8) 3_467 3_467 ?
W10 K9 K1 49.78(11) 3_467 3_467 ?
W10 K9 K11 92.24(19) 3_467 3_467 ?
Y3 K9 K1 74.27(12) 3_467 3_467 ?
Y3 K9 K11 58.68(15) 3_467 3_467 ?
K7 K9 W10 153.7(2) . 3_467 ?
K7 K9 Y3 115.42(17) . 3_467 ?
K7 K9 K1 156.3(2) . 3_467 ?
K7 K9 K11 64.48(19) . 3_467 ?
O5 K9 W10 88.1(3) 2_356 3_467 ?
O5 K9 Y3 140.4(3) 2_356 3_467 ?
O5 K9 K1 90.8(3) 2_356 3_467 ?
O5 K9 K7 93.0(3) 2_356 . ?
O5 K9 O7W 120.7(3) 2_356 3_467 ?
O5 K9 O10W 126.0(4) 2_356 . ?
O5 K9 O19W 81.5(4) 2_356 . ?
O5 K9 K11 119.5(3) 2_356 3_467 ?
O5 K9 O30W 65.8(4) 2_356 . ?
O40 K9 W10 19.5(2) 3_467 3_467 ?
O40 K9 Y3 67.0(2) 3_467 3_467 ?
O40 K9 K1 33.2(2) 3_467 3_467 ?
O40 K9 K7 169.5(3) 3_467 . ?
O40 K9 O5 80.4(3) 3_467 2_356 ?
O40 K9 O7W 75.6(3) 3_467 3_467 ?
O40 K9 O10W 143.0(4) 3_467 . ?
O40 K9 O19W 145.3(4) 3_467 . ?
O40 K9 K11 111.6(3) 3_467 3_467 ?
O40 K9 O30W 132.6(5) 3_467 . ?
O7W K9 W10 56.73(19) 3_467 3_467 ?
O7W K9 Y3 31.35(16) 3_467 3_467 ?
O7W K9 K1 97.0(2) 3_467 3_467 ?
O7W K9 K7 101.2(3) 3_467 . ?
O7W K9 K11 36.7(2) 3_467 3_467 ?
O7W K9 O30W 93.4(4) 3_467 . ?
O9W K9 W10 60.7(2) 3_467 3_467 ?
O9W K9 Y3 27.1(2) 3_467 3_467 ?
O9W K9 K1 56.0(2) 3_467 3_467 ?
O9W K9 K7 123.1(3) 3_467 . ?
O9W K9 O5 143.9(4) 3_467 2_356 ?
O9W K9 O40 64.1(3) 3_467 3_467 ?
O9W K9 O7W 58.4(3) 3_467 3_467 ?
O9W K9 O10W 88.7(3) 3_467 . ?
O9W K9 O19W 124.4(4) 3_467 . ?
O9W K9 K11 81.8(3) 3_467 3_467 ?
O9W K9 O30W 145.4(5) 3_467 . ?
O10W K9 W10 125.1(3) . 3_467 ?
O10W K9 Y3 77.5(3) . 3_467 ?
O10W K9 K1 143.1(3) . 3_467 ?
O10W K9 K7 37.9(3) . . ?
O10W K9 O7W 68.6(3) . 3_467 ?
O10W K9 O19W 70.5(4) . . ?
O10W K9 K11 35.6(3) . 3_467 ?
O10W K9 O30W 60.4(4) . . ?
O19W K9 W10 164.4(3) . 3_467 ?
O19W K9 Y3 137.9(3) . 3_467 ?
O19W K9 K1 118.4(4) . 3_467 ?
O19W K9 K7 39.6(3) . . ?
O19W K9 O7W 138.9(4) . 3_467 ?
O19W K9 K11 103.0(3) . 3_467 ?
O19W K9 O30W 62.7(5) . . ?
K11 K9 K1 132.2(2) 3_467 3_467 ?
O30W K9 W10 123.1(4) . 3_467 ?
O30W K9 Y3 122.1(4) . 3_467 ?
O30W K9 K1 156.4(4) . 3_467 ?
O30W K9 K7 37.0(4) . . ?
O30W K9 K11 64.1(4) . 3_467 ?
W8 K10 K5 57.1(2) 2_346 . ?
K8 K10 W8 65.5(3) 4_565 2_346 ?
K8 K10 K5 122.7(5) 4_565 . ?
K8 K10 O8 62.9(3) 4_565 2_346 ?
K8 K10 O39 79.2(4) 4_565 4_565 ?
O1 K10 W8 140.7(5) 4_665 2_346 ?
O1 K10 K5 126.3(5) 4_665 . ?
O1 K10 K8 97.6(5) 4_665 4_565 ?
O1 K10 O8 158.7(6) 4_665 2_346 ?
O1 K10 O39 130.1(6) 4_665 4_565 ?
O8 K10 W8 25.44(19) 2_346 2_346 ?
O8 K10 K5 65.6(3) 2_346 . ?
O26 K10 W8 28.2(2) 2_346 2_346 ?
O26 K10 K5 43.5(3) 2_346 . ?
O26 K10 K8 84.3(4) 2_346 4_565 ?
O26 K10 O1 121.4(5) 2_346 4_665 ?
O26 K10 O8 52.1(3) 2_346 2_346 ?
O26 K10 O39 108.0(5) 2_346 4_565 ?
O26 K10 O17W 67.9(4) 2_346 . ?
O26 K10 O31W 173.0(7) 2_346 4_565 ?
O39 K10 W8 83.5(4) 4_565 2_346 ?
O39 K10 K5 94.1(4) 4_565 . ?
O39 K10 O8 58.1(3) 4_565 2_346 ?
O17W K10 W8 63.9(3) . 2_346 ?
O17W K10 K5 35.4(3) . . ?
O17W K10 K8 116.4(5) . 4_565 ?
O17W K10 O1 145.9(6) . 4_665 ?
O17W K10 O8 54.8(3) . 2_346 ?
O17W K10 O39 59.4(4) . 4_565 ?
O17W K10 O31W 110.1(7) . 4_565 ?
O31W K10 W8 144.9(6) 4_565 2_346 ?
O31W K10 K5 138.0(7) 4_565 . ?
O31W K10 K8 90.9(6) 4_565 4_565 ?
O31W K10 O1 64.2(6) 4_565 4_665 ?
O31W K10 O8 121.1(6) 4_565 2_346 ?
O31W K10 O39 66.0(6) 4_565 4_565 ?
O29W K10 K5 150.3(8) 4_565 . ?
O29W K10 O17W 164.2(9) 4_565 . ?
W1 O1 K10 145.0(6) . 4_566 ?
W2 O2 K6 142.3(6) . 2_346 ?
W3 O3 K13 99.6(5) . 2_356 ?
W3 O3 K14 94.8(8) . 2_356 ?
K13 O3 K14 25.7(8) 2_356 2_356 ?
W4 O4 K2 102.3(4) . 4_566 ?
W5 O5 K9 140.7(5) . 2_346 ?
W6 O6 K2 98.3(4) . 4_566 ?
W6 O6 K3 146.1(5) . 4_566 ?
K3 O6 K2 94.4(3) 4_566 4_566 ?
W7 O7 K13 154.7(6) . 4_565 ?
W7 O7 K14 138.9(9) . 4_565 ?
W7 O7 K15 150.8(8) . 4_565 ?
K13 O7 K14 27.8(8) 4_565 4_565 ?
W8 O8 K8 94.2(4) . 3_467 ?
W8 O8 K10 97.6(4) . 2_356 ?
W8 O8 K11 111.6(4) . . ?
K8 O8 K10 52.8(3) 3_467 2_356 ?
K11 O8 K8 85.5(3) . 3_467 ?
K11 O8 K10 131.0(4) . 2_356 ?
W9 O9 K12 157.1(5) . 2_356 ?
W1 O10 W4 120.6(5) . . ?
W5 O11 W6 117.9(4) . . ?
W5 O11 K12 102.5(4) . . ?
W6 O11 K12 102.6(4) . . ?
W4 O12 W6 143.7(5) . . ?
W4 O12 K2 99.6(4) . 4_566 ?
W6 O12 K2 104.9(4) . 4_566 ?
W3 O14 W2 149.9(6) . . ?
W3 O15 W7 92.2(3) . . ?
W3 O15 W9 91.9(3) . . ?
W7 O15 W9 94.2(3) . . ?
As1 O15 W3 134.0(4) . . ?
As1 O15 W7 117.5(4) . . ?
As1 O15 W9 117.9(4) . . ?
W1 O16 K5 102.4(4) . 2_356 ?
W3 O16 W1 150.6(6) . . ?
W3 O16 K5 105.2(4) . 2_356 ?
W2 O17 W1 154.5(6) . . ?
W5 O18 W2 92.9(3) . . ?
W6 O18 W2 94.2(3) . . ?
W6 O18 W5 91.7(3) . . ?
As1 O18 W2 133.5(4) . . ?
As1 O18 W5 116.8(4) . . ?
As1 O18 W6 118.0(4) . . ?
W4 O19 W1 93.8(3) . . ?
W4 O19 W8 91.8(3) . . ?
W8 O19 W1 91.4(3) . . ?
As1 O19 W1 134.1(5) . . ?
As1 O19 W4 117.1(4) . . ?
As1 O19 W8 118.6(4) . . ?
W6 O20 K12 99.5(4) . . ?
W2 O21 W5 120.5(5) . . ?
W3 O22 W7 122.2(5) . . ?
W3 O22 K13 100.8(5) . 2_356 ?
W3 O22 K14 111.1(9) . 2_356 ?
W7 O22 K13 130.8(6) . 2_356 ?
W7 O22 K14 126.6(9) . 2_356 ?
W4 O23 K8 127.0(4) . 3_467 ?
W8 O23 W4 118.6(4) . . ?
W8 O23 K8 111.0(4) . 3_467 ?
W7 O24 W5 147.7(5) . . ?
W2 O25 W6 119.7(4) . . ?
W1 O26 W8 120.2(5) . . ?
W1 O26 K5 103.7(4) . 2_356 ?
W1 O26 K10 120.4(5) . 2_356 ?
W8 O26 K5 105.8(4) . 2_356 ?
W8 O26 K10 109.4(5) . 2_356 ?
K5 O26 K10 91.5(4) 2_356 2_356 ?
W5 O27 Y2 154.8(5) . . ?
W5 O27 K12 93.9(4) . . ?
Y2 O27 K12 105.2(3) . . ?
W7 O28 Y1 97.9(3) . . ?
W9 O28 W7 120.4(4) . . ?
W9 O28 Y1 99.1(3) . . ?
W3 O29 K5 100.5(4) . 2_356 ?
W9 O29 W3 121.0(4) . . ?
W9 O29 K5 100.6(4) . 2_356 ?
W8 O30 Y3 154.8(5) . . ?
W8 O31 K5 105.9(4) . 2_356 ?
W9 O31 W8 148.1(5) . . ?
W9 O31 K5 104.1(4) . 2_356 ?
W7 O32 Y1 110.1(4) . . ?
W7 O32 Y2 149.3(5) . . ?
Y2 O32 Y1 100.4(3) . . ?
W9 O33 Y1 110.8(4) . . ?
W9 O33 Y3 148.0(5) . . ?
Y3 O33 Y1 100.4(3) . . ?
W13 O34 K2 99.6(4) . . ?
W13 O34 K6 100.1(4) . 2_446 ?
K2 O34 K6 84.7(4) . 2_446 ?
W16 O35 K3 106.5(4) . 3_466 ?
W16 O35 K7 144.3(6) . . ?
K7 O35 K3 90.8(3) . 3_466 ?
W12 O36 K6 102.5(5) . 2_446 ?
W11 O37 K2 106.0(5) . . ?
W11 O37 K3 146.2(5) . . ?
K3 O37 K2 106.0(4) . . ?
W14 O38 K4 102.7(4) . 4_666 ?
W17 O39 K4 104.2(4) . 4_666 ?
W17 O39 K10 130.4(5) . 4_666 ?
K4 O39 K10 117.7(4) 4_666 4_666 ?
W10 O40 K1 108.6(5) . . ?
W10 O40 K9 127.0(5) . 3_467 ?
K9 O40 K1 114.6(4) 3_467 . ?
W19 O41 K5 126.5(5) . . ?
W15 O42 K4 125.2(5) . . ?
W18 O43 K3 105.3(4) . 3_466 ?
W16 O44 W12 94.3(3) . . ?
W16 O44 W17 91.8(3) . . ?
W17 O44 W12 91.7(3) . . ?
As2 O44 W12 132.1(4) . . ?
As2 O44 W16 116.7(4) . . ?
As2 O44 W17 120.7(4) . . ?
W14 O45 W13 120.2(4) . . ?
W11 O46 K2 96.5(4) . . ?
W13 O46 W11 149.0(5) . . ?
W13 O46 K2 103.0(4) . . ?
W11 O47 W15 121.5(5) . . ?
W12 O48 W11 154.7(5) . . ?
W16 O49 K8 115.4(4) . . ?
W17 O49 W16 119.0(4) . . ?
W17 O49 K8 123.9(4) . . ?
W13 O50 W14 90.8(3) . . ?
W19 O50 W13 94.2(3) . . ?
W19 O50 W14 92.1(3) . . ?
As2 O50 W13 134.8(4) . . ?
As2 O50 W14 119.0(4) . . ?
As2 O50 W19 115.9(4) . . ?
W15 O51 W11 92.3(3) . . ?
W18 O51 W11 92.3(3) . . ?
W18 O51 W15 92.8(3) . . ?
As2 O51 W11 135.1(4) . . ?
As2 O51 W15 117.4(4) . . ?
As2 O51 W18 117.0(4) . . ?
W10 O52 W14 146.9(5) . . ?
W10 O52 K1 97.9(4) . . ?
W14 O52 K1 102.2(4) . . ?
W13 O53 W19 121.5(5) . . ?
W15 O54 W18 117.3(4) . . ?
W11 O55 W18 119.5(4) . . ?
W12 O56 W17 121.9(4) . . ?
W15 O57 W19 146.3(5) . . ?
W12 O58 K6 99.4(4) . 2_446 ?
W13 O58 W12 149.7(5) . . ?
W13 O58 K6 102.0(4) . 2_446 ?
W14 O59 W17 149.4(4) . . ?
W14 O59 K4 98.7(3) . 4_666 ?
W17 O59 K4 100.8(3) . 4_666 ?
W16 O60 K11 117.1(4) . 3_467 ?
W16 O61 K3 99.1(3) . 3_466 ?
W18 O61 W16 148.0(5) . . ?
W18 O61 K3 99.7(3) . 3_466 ?
W19 O62 Y2 137.5(4) . . ?
W19 O62 K1 99.7(4) . . ?
Y2 O62 K1 100.7(3) . . ?
W15 O63 Y1 138.1(4) . . ?
W15 O63 Y2 131.9(4) . . ?
Y2 O63 Y1 89.1(3) . . ?
W18 O64 Y1 150.1(5) . . ?
W10 O65 K11 99.1(4) . 3_467 ?
W17 O65 W10 146.3(5) . . ?
W17 O65 K11 112.6(4) . 3_467 ?
W14 O66 W19 120.4(4) . . ?
W14 O66 K1 108.7(4) . . ?
W19 O66 K1 100.0(3) . . ?
W12 O67 W16 120.8(4) . . ?
W10 O68 Y3 151.7(5) . . ?
W10 O69 K11 103.1(4) . 3_467 ?
C2 O69 W10 123.3(9) . . ?
C2 O69 K11 103.3(10) . 3_467 ?
W10 O70 K4 140.5(4) . 4_666 ?
C1 O70 W10 116.9(8) . . ?
C1 O70 K4 90.8(8) . 4_666 ?
C1 O71 K4 95.6(9) . 4_666 ?
C4 O72 Y3 137.0(9) . 3_467 ?
C4 O73 K12 113.8(9) . 4_666 ?
O70 C1 K4 66.2(7) . 4_666 ?
O70 C1 C2 116.0(12) . . ?
O71 C1 K4 62.0(8) . 4_666 ?
O71 C1 O70 123.6(13) . . ?
O71 C1 C2 120.2(14) . . ?
C2 C1 K4 153.1(12) . 4_666 ?
O69 C2 C1 107.4(13) . . ?
O69 C2 C3 113.3(14) . . ?
C3 C2 C1 111.7(14) . . ?
C2 C3 C4 115.9(15) . . ?
C2 C3 K12 162.5(11) . 4_666 ?
C4 C3 K12 81.2(10) . 4_666 ?
O72 C4 C3 122.0(16) . . ?
O72 C4 K12 153.3(9) . 4_666 ?
O73 C4 O72 125.2(13) . . ?
O73 C4 C3 112.8(15) . . ?
O73 C4 K12 46.9(7) . 4_666 ?
C3 C4 K12 73.3(9) . 4_666 ?
Y1 O1W Y2 98.5(3) . . ?
Y1 O1W Y3 97.0(3) . . ?
Y2 O1W Y3 148.3(4) . . ?
Y1 O2W K12 150.7(4) . 2_356 ?
Y2 O4W K1 108.6(4) . . ?
Y2 O5W K12 119.6(4) . . ?
Y3 O7W K9 102.0(3) . 3_467 ?
Y3 O7W K11 119.2(4) . . ?
K11 O7W K9 97.4(4) . 3_467 ?
Y3 O8W Y1 94.3(3) . . ?
Y3 O9W K9 120.9(4) . 3_467 ?
K7 O10W K9 93.7(4) . . ?
K7 O10W K11 122.7(6) . 3_467 ?
K11 O10W K9 107.5(4) 3_467 . ?
K7 O11W K6 89.6(5) . . ?
K7 O11W K8 94.9(5) . . ?
K8 O11W K6 159.5(6) . . ?
K12 O12W K1 110.0(7) . . ?
K15 O13W K1 89.2(11) . . ?
K1 O14W K13 121.3(7) . . ?
K15 O14W K1 98.1(8) . . ?
K5 O17W K10 99.9(5) . . ?
K7 O18W K3 95.8(4) . 3_466 ?
K6 O19W K9 159.5(6) . . ?
K7 O19W K6 95.1(5) . . ?
K7 O19W K9 91.0(5) . . ?
O9 K12 W5 147.2(4) 2_346 . ?
O9 K12 O20 138.5(4) 2_346 . ?
O9 K12 O27 130.5(4) 2_346 . ?
O9 K12 C3 66.0(5) 2_346 4_565 ?
O9 K12 C4 60.6(4) 2_346 4_565 ?
O9 K12 O2W 56.2(3) 2_346 2_346 ?
O9 K12 O36W 103.7(6) 2_346 2_346 ?
O11 K12 W5 29.7(2) . . ?
O11 K12 O9 169.0(5) . 2_346 ?
O11 K12 O20 52.4(3) . . ?
O11 K12 O27 52.2(3) . . ?
O11 K12 C3 104.4(5) . 4_565 ?
O11 K12 C4 108.4(4) . 4_565 ?
O11 K12 O2W 122.7(4) . 2_346 ?
O11 K12 O36W 72.6(5) . 2_346 ?
O20 K12 W5 62.5(2) . . ?
O20 K12 O27 57.1(3) . . ?
O20 K12 C3 147.6(5) . 4_565 ?
O20 K12 C4 160.8(5) . 4_565 ?
O20 K12 O36W 91.3(6) . 2_346 ?
O27 K12 W5 27.64(17) . . ?
O27 K12 C3 91.1(4) . 4_565 ?
O27 K12 C4 113.8(4) . 4_565 ?
O27 K12 O36W 124.7(6) . 2_346 ?
O73 K12 W5 101.3(3) 4_565 . ?
O73 K12 O9 70.9(4) 4_565 2_346 ?
O73 K12 O11 98.5(4) 4_565 . ?
O73 K12 O20 146.8(5) 4_565 . ?
O73 K12 O27 121.4(4) 4_565 . ?
O73 K12 C3 42.9(4) 4_565 4_565 ?
O73 K12 C4 19.3(3) 4_565 4_565 ?
O73 K12 O2W 64.6(4) 4_565 2_346 ?
O73 K12 O12W 135.3(6) 4_565 . ?
O73 K12 O36W 61.5(6) 4_565 2_346 ?
C3 K12 W5 86.4(4) 4_565 . ?
C3 K12 C4 25.5(4) 4_565 4_565 ?
C3 K12 O36W 103.5(6) 4_565 2_346 ?
C4 K12 W5 101.4(3) 4_565 . ?
O2W K12 W5 150.2(4) 2_346 . ?
O2W K12 O20 114.2(4) 2_346 . ?
O2W K12 O27 171.3(5) 2_346 . ?
O2W K12 C3 97.2(5) 2_346 4_565 ?
O2W K12 C4 73.9(4) 2_346 4_565 ?
O2W K12 O36W 50.8(5) 2_346 2_346 ?
O5W K12 W5 79.6(3) . . ?
O5W K12 O9 75.0(4) . 2_346 ?
O5W K12 O11 107.7(5) . . ?
O5W K12 O20 93.3(4) . . ?
O5W K12 O27 55.8(3) . . ?
O5W K12 O73 112.9(5) . 4_565 ?
O5W K12 C3 70.7(4) . 4_565 ?
O5W K12 C4 93.8(5) . 4_565 ?
O5W K12 O2W 129.6(5) . 2_346 ?
O5W K12 O12W 84.0(5) . . ?
O5W K12 O36W 174.1(7) . 2_346 ?
O12W K12 W5 122.9(5) . . ?
O12W K12 O9 74.7(5) . 2_346 ?
O12W K12 O11 116.0(5) . . ?
O12W K12 O20 64.5(5) . . ?
O12W K12 O27 102.6(5) . . ?
O12W K12 C3 137.3(6) . 4_565 ?
O12W K12 C4 134.1(6) . 4_565 ?
O12W K12 O2W 72.8(5) . 2_346 ?
O12W K12 O36W 101.3(7) . 2_346 ?
O36W K12 W5 99.5(5) 2_346 . ?
O36W K12 C4 80.7(6) 2_346 4_565 ?
W10 K11 W17 55.23(13) 3_467 3_467 ?
W10 K11 Y3 113.8(2) 3_467 . ?
W10 K11 Y3 56.15(13) 3_467 3_467 ?
W10 K11 K8 111.0(3) 3_467 3_467 ?
W16 K11 W10 87.7(2) 3_467 3_467 ?
W16 K11 W17 48.40(12) 3_467 3_467 ?
W16 K11 Y3 96.7(2) 3_467 3_467 ?
W16 K11 Y3 155.3(3) 3_467 . ?
W16 K11 K8 55.29(17) 3_467 3_467 ?
W17 K11 Y3 101.1(2) 3_467 3_467 ?
W17 K11 Y3 134.4(2) 3_467 . ?
W17 K11 K8 57.01(17) 3_467 3_467 ?
Y3 K11 Y3 105.4(2) 3_467 . ?
Y3 K11 K8 103.4(2) . 3_467 ?
Y3 K11 K8 151.3(3) 3_467 3_467 ?
O8 K11 W10 91.6(3) . 3_467 ?
O8 K11 W16 96.9(3) . 3_467 ?
O8 K11 W17 65.4(2) . 3_467 ?
O8 K11 Y3 71.5(3) . . ?
O8 K11 Y3 144.3(3) . 3_467 ?
O8 K11 K8 48.5(2) . 3_467 ?
O60 K11 W10 80.7(3) 3_467 3_467 ?
O60 K11 W16 22.83(19) 3_467 3_467 ?
O60 K11 W17 60.6(2) 3_467 3_467 ?
O60 K11 Y3 163.1(4) 3_467 . ?
O60 K11 Y3 74.7(3) 3_467 3_467 ?
O60 K11 K8 77.9(3) 3_467 3_467 ?
O60 K11 O8 118.6(4) 3_467 . ?
O60 K11 O65 64.0(3) 3_467 3_467 ?
O60 K11 O69 108.6(4) 3_467 3_467 ?
O65 K11 W10 31.89(19) 3_467 3_467 ?
O65 K11 W16 61.5(2) 3_467 3_467 ?
O65 K11 W17 23.65(17) 3_467 3_467 ?
O65 K11 Y3 132.9(3) 3_467 . ?
O65 K11 Y3 79.9(3) 3_467 3_467 ?
O65 K11 K8 80.5(3) 3_467 3_467 ?
O65 K11 O8 78.0(3) 3_467 . ?
O65 K11 O69 52.0(3) 3_467 3_467 ?
O69 K11 W10 27.95(19) 3_467 3_467 ?
O69 K11 W16 113.0(3) 3_467 3_467 ?
O69 K11 W17 70.8(3) 3_467 3_467 ?
O69 K11 Y3 86.3(3) 3_467 . ?
O69 K11 Y3 66.8(2) 3_467 3_467 ?
O69 K11 K8 115.2(3) 3_467 3_467 ?
O69 K11 O8 77.4(3) 3_467 . ?
O7W K11 W10 119.8(4) . 3_467 ?
O7W K11 W16 147.7(4) . 3_467 ?
O7W K11 W17 161.8(4) . 3_467 ?
O7W K11 Y3 86.7(3) . 3_467 ?
O7W K11 Y3 27.9(2) . . ?
O7W K11 K8 120.0(4) . 3_467 ?
O7W K11 O8 98.8(4) . . ?
O7W K11 O60 137.6(5) . 3_467 ?
O7W K11 O65 149.8(5) . 3_467 ?
O7W K11 O69 97.9(4) . 3_467 ?
O7W K11 O10W 78.5(4) . 3_467 ?
O10W K11 W10 160.6(4) 3_467 3_467 ?
O10W K11 W16 77.4(4) 3_467 3_467 ?
O10W K11 W17 105.4(4) 3_467 3_467 ?
O10W K11 Y3 137.2(4) 3_467 3_467 ?
O10W K11 Y3 78.9(4) 3_467 . ?
O10W K11 K8 50.1(3) 3_467 3_467 ?
O10W K11 O8 78.2(4) 3_467 . ?
O10W K11 O60 89.7(4) 3_467 3_467 ?
O10W K11 O65 128.8(5) 3_467 3_467 ?
O10W K11 O69 154.5(5) 3_467 3_467 ?
W3 K13 K1 96.9(4) 2_346 . ?
W3 K13 K13 107.8(7) 2_346 3_457 ?
O3 K13 W3 26.7(2) 2_346 2_346 ?
O3 K13 K1 95.1(5) 2_346 . ?
O3 K13 K13 130.1(8) 2_346 3_457 ?
O7 K13 W3 164.6(7) 4_666 2_346 ?
O7 K13 K1 96.8(5) 4_666 . ?
O7 K13 O3 144.3(7) 4_666 2_346 ?
O7 K13 O22 146.5(8) 4_666 2_346 ?
O7 K13 O14W 122.6(7) 4_666 . ?
O7 K13 K13 71.4(6) 4_666 3_457 ?
O7 K13 O25W 105.9(7) 4_666 2_346 ?
O22 K13 W3 29.7(3) 2_346 2_346 ?
O22 K13 K1 109.9(5) 2_346 . ?
O22 K13 O3 54.8(4) 2_346 2_346 ?
O22 K13 K13 78.2(6) 2_346 3_457 ?
O14W K13 W3 69.8(5) . 2_346 ?
O14W K13 K1 28.1(4) . . ?
O14W K13 O3 67.7(5) . 2_346 ?
O14W K13 O22 88.5(6) . 2_346 ?
O14W K13 K13 132.5(8) . 3_457 ?
K13 K13 K1 117.8(6) 3_457 . ?
O25W K13 W3 87.3(6) 2_346 2_346 ?
O25W K13 K1 57.7(5) 2_346 . ?
O25W K13 O3 109.0(7) 2_346 2_346 ?
O25W K13 O22 74.0(6) 2_346 2_346 ?
O25W K13 O14W 65.1(6) 2_346 . ?
O25W K13 K13 67.4(6) 2_346 3_457 ?
K13 O25W K14 78.8(10) 2_356 4_565 ?
K2 O28W K6 98.3(13) . 2_446 ?
O3 K14 W3 26.6(4) 2_346 2_346 ?
O3 K14 K14 131.0(17) 2_346 3_457 ?
O7 K14 W3 143.2(13) 4_666 2_346 ?
O7 K14 O3 125.0(13) 4_666 2_346 ?
O7 K14 K14 68.0(12) 4_666 3_457 ?
O22 K14 W3 27.6(5) 2_346 2_346 ?
O22 K14 O3 54.1(8) 2_346 2_346 ?
O22 K14 O7 145.1(15) 2_346 4_666 ?
O22 K14 O25W 123.5(15) 2_346 4_666 ?
O22 K14 K14 88.0(14) 2_346 3_457 ?
O25W K14 W3 144.1(14) 4_666 2_346 ?
O25W K14 O3 155.9(15) 4_666 2_346 ?
O25W K14 O7 72.1(10) 4_666 4_666 ?
O25W K14 K14 68.6(13) 4_666 3_457 ?
K7 O30W K9 83.5(6) . . ?
K4 O35W K6 146.6(10) 3_466 . ?
K3 O36W K12 136.2(10) 3_466 2_356 ?
O7 K15 K1 131.5(9) 4_666 . ?
O7 K15 O13W 87.0(10) 4_666 . ?
O7 K15 O24W 71.6(9) 4_666 4_666 ?
O7 K15 O25W 115.1(10) 4_666 2_346 ?
O13W K15 K1 45.6(8) . . ?
O13W K15 O24W 53.3(9) . 4_666 ?
O13W K15 O25W 80.9(10) . 2_346 ?
O14W K15 K1 42.7(5) . . ?
O14W K15 O7 171.7(12) . 4_666 ?
O14W K15 O13W 88.2(11) . . ?
O14W K15 O24W 100.1(11) . 4_666 ?
O14W K15 O25W 70.7(8) . 2_346 ?
O24W K15 K1 70.9(8) 4_666 . ?
O24W K15 O25W 133.9(11) 4_666 2_346 ?
O25W K15 K1 73.4(7) 2_346 . ?
K8 O29W K10 78.4(9) . 4_666 ?

loop_
_geom_bond_atom_site_label_1
_geom_bond_atom_site_label_2
_geom_bond_distance
_geom_bond_site_symmetry_2
_geom_bond_publ_flag
W1 K5 3.745(6) 2_356 ?
W1 O1 1.724(9) . ?
W1 O10 1.857(10) . ?
W1 O16 1.958(10) . ?
W1 O17 1.944(10) . ?
W1 O19 2.380(8) . ?
W1 O26 1.899(9) . ?
W2 O2 1.732(9) . ?
W2 O14 1.982(10) . ?
W2 O17 1.908(10) . ?
W2 O18 2.355(8) . ?
W2 O21 1.893(10) . ?
W2 O25 1.875(10) . ?
W3 K5 3.755(7) 2_356 ?
W3 O3 1.738(9) . ?
W3 O14 1.875(10) . ?
W3 O15 2.344(8) . ?
W3 O16 1.875(9) . ?
W3 O22 1.919(10) . ?
W3 O29 1.951(9) . ?
W3 K13 3.809(19) 2_356 ?
W3 K14 3.86(4) 2_356 ?
W4 K2 3.633(6) 4_566 ?
W4 O4 1.723(10) . ?
W4 O10 2.094(9) . ?
W4 O12 1.918(9) . ?
W4 O13 1.753(9) . ?
W4 O19 2.320(9) . ?
W4 O23 1.985(9) . ?
W5 O5 1.719(10) . ?
W5 O11 1.933(9) . ?
W5 O18 2.346(9) . ?
W5 O21 2.032(9) . ?
W5 O24 1.967(10) . ?
W5 O27 1.772(8) . ?
W5 K12 3.811(10) . ?
W6 K2 3.768(7) 4_566 ?
W6 O6 1.738(9) . ?
W6 O11 1.980(9) . ?
W6 O12 1.926(9) . ?
W6 O18 2.324(9) . ?
W6 O20 1.747(9) . ?
W6 O25 2.087(9) . ?
W6 K12 3.847(10) . ?
W7 Y1 3.4641(13) . ?
W7 O7 1.722(10) . ?
W7 O15 2.352(9) . ?
W7 O22 1.946(9) . ?
W7 O24 1.880(9) . ?
W7 O28 2.006(9) . ?
W7 O32 1.852(8) . ?
W8 K5 3.878(7) 2_356 ?
W8 K8 3.908(9) 3_467 ?
W8 K10 4.032(14) 2_356 ?
W8 O8 1.748(10) . ?
W8 O19 2.365(8) . ?
W8 O23 1.926(9) . ?
W8 O26 2.018(9) . ?
W8 O30 1.767(9) . ?
W8 O31 1.971(9) . ?
W9 Y1 3.4817(13) . ?
W9 K5 3.757(7) 2_356 ?
W9 O9 1.734(9) . ?
W9 O15 2.380(8) . ?
W9 O28 1.986(9) . ?
W9 O29 1.950(8) . ?
W9 O31 1.861(9) . ?
W9 O33 1.849(8) . ?
W10 K1 3.858(7) . ?
W10 K9 4.141(7) 3_467 ?
W10 O40 1.729(10) . ?
W10 O52 1.890(9) . ?
W10 O65 2.169(8) . ?
W10 O68 1.766(8) . ?
W10 O69 1.950(9) . ?
W10 O70 2.153(8) . ?
W10 K11 4.053(10) 3_467 ?
W11 K2 3.673(6) . ?
W11 O37 1.714(9) . ?
W11 O46 1.983(9) . ?
W11 O47 1.851(9) . ?
W11 O48 1.919(9) . ?
W11 O51 2.402(9) . ?
W11 O55 1.889(9) . ?
W12 K6 3.806(10) 2_446 ?
W12 O36 1.727(9) . ?
W12 O44 2.364(8) . ?
W12 O48 1.911(9) . ?
W12 O56 1.884(9) . ?
W12 O58 1.981(9) . ?
W12 O67 1.865(9) . ?
W13 K2 3.765(7) . ?
W13 K6 3.815(9) 2_446 ?
W13 O34 1.719(9) . ?
W13 O45 1.980(10) . ?
W13 O46 1.869(9) . ?
W13 O50 2.351(8) . ?
W13 O53 1.877(9) . ?
W13 O58 1.891(9) . ?
W14 K1 4.003(7) . ?
W14 K4 3.678(3) 4_666 ?
W14 O38 1.733(9) . ?
W14 O45 1.892(9) . ?
W14 O50 2.363(9) . ?
W14 O52 1.943(9) . ?
W14 O59 1.882(8) . ?
W14 O66 1.931(9) . ?
W15 K4 4.008(3) . ?
W15 O42 1.713(9) . ?
W15 O47 2.058(9) . ?
W15 O51 2.326(8) . ?
W15 O54 1.962(9) . ?
W15 O57 1.924(9) . ?
W15 O63 1.805(9) . ?
W16 K3 3.866(4) 3_466 ?
W16 K7 4.001(6) . ?
W16 K8 3.975(8) . ?
W16 O35 1.751(9) . ?
W16 O44 2.305(8) . ?
W16 O49 1.956(9) . ?
W16 O60 1.761(8) . ?
W16 O61 1.928(9) . ?
W16 O67 2.071(9) . ?
W16 K11 4.038(10) 3_467 ?
W17 K4 3.791(3) 4_666 ?
W17 K8 4.125(9) . ?
W17 O39 1.717(9) . ?
W17 O44 2.360(9) . ?
W17 O49 1.933(8) . ?
W17 O56 1.994(8) . ?
W17 O59 1.976(9) . ?
W17 O65 1.796(8) . ?
W17 K11 4.133(10) 3_467 ?
W18 K3 3.862(4) 3_466 ?
W18 O43 1.753(9) . ?
W18 O51 2.319(8) . ?
W18 O54 1.976(9) . ?
W18 O55 2.052(9) . ?
W18 O61 1.899(9) . ?
W18 O64 1.773(9) . ?
W19 K1 3.791(8) . ?
W19 K5 4.048(6) . ?
W19 O41 1.749(10) . ?
W19 O50 2.295(8) . ?
W19 O53 2.023(9) . ?
W19 O57 1.925(9) . ?
W19 O62 1.782(8) . ?
W19 O66 1.935(9) . ?
Y1 Y2 3.5948(17) . ?
Y1 O28 2.562(8) . ?
Y1 O32 2.360(9) . ?
Y1 O33 2.365(9) . ?
Y1 O63 2.617(9) . ?
Y1 O64 2.310(9) . ?
Y1 O1W 2.349(8) . ?
Y1 O2W 2.414(9) . ?
Y1 O3W 2.384(9) . ?
Y1 O8W 2.510(8) . ?
Y2 K1 4.171(7) . ?
Y2 O27 2.281(8) . ?
Y2 O32 2.320(9) . ?
Y2 O62 2.323(8) . ?
Y2 O63 2.504(9) . ?
Y2 O1W 2.397(8) . ?
Y2 O4W 2.383(9) . ?
Y2 O5W 2.436(10) . ?
Y2 O6W 2.345(10) . ?
Y2 K12 4.438(11) . ?
Y3 K9 4.517(6) 3_467 ?
Y3 O30 2.272(9) . ?
Y3 O33 2.322(8) . ?
Y3 O68 2.312(8) . ?
Y3 O72 2.353(10) 3_467 ?
Y3 O1W 2.456(9) . ?
Y3 O7W 2.403(9) . ?
Y3 O8W 2.401(8) . ?
Y3 O9W 2.396(9) . ?
Y3 K11 4.337(10) 3_467 ?
Y3 K11 4.485(10) . ?
As1 O15 1.798(8) . ?
As1 O18 1.805(8) . ?
As1 O19 1.780(8) . ?
As2 O44 1.795(8) . ?
As2 O50 1.815(8) . ?
As2 O51 1.798(9) . ?
K1 O40 2.940(13) . ?
K1 O52 3.113(11) . ?
K1 O62 3.059(11) . ?
K1 O66 2.942(11) . ?
K1 O4W 2.747(11) . ?
K1 O12W 2.88(2) . ?
K1 O13W 2.81(3) . ?
K1 O14W 2.697(16) . ?
K1 K15 3.93(3) . ?
K2 O4 2.853(11) 4_665 ?
K2 O6 3.102(13) 4_665 ?
K2 O12 2.782(11) 4_665 ?
K2 O34 3.075(12) . ?
K2 O37 2.811(12) . ?
K2 O46 2.875(11) . ?
K2 O28W 2.76(4) . ?
K2 O37W 2.44(3) . ?
K2 O38W 2.75(4) . ?
K3 K7 3.885(8) 3_466 ?
K3 O6 2.981(10) 4_665 ?
K3 O35 2.984(11) 3_466 ?
K3 O37 2.776(11) . ?
K3 O43 3.011(11) 3_466 ?
K3 O61 3.059(9) 3_466 ?
K3 O18W 2.776(13) 3_466 ?
K3 O20W 3.091(16) . ?
K3 O36W 2.82(3) 3_466 ?
K4 O38 2.886(10) 4_565 ?
K4 O39 2.985(10) 4_565 ?
K4 O42 2.767(10) . ?
K4 O59 2.887(9) 4_565 ?
K4 O70 2.965(9) 4_565 ?
K4 O71 2.875(11) 4_565 ?
K4 C1 3.241(15) 4_565 ?
K4 O16W 2.730(14) . ?
K4 O35W 3.15(3) 3_466 ?
K5 K10 4.078(16) . ?
K5 O16 2.799(11) 2_346 ?
K5 O26 2.808(11) 2_346 ?
K5 O29 2.871(12) 2_346 ?
K5 O31 2.843(11) 2_346 ?
K5 O41 2.756(12) . ?
K5 O17W 2.396(14) . ?
K6 K7 4.006(11) . ?
K6 O2 2.789(14) 2_356 ?
K6 O34 3.119(13) 2_456 ?
K6 O36 3.038(14) 2_456 ?
K6 O58 2.942(13) 2_456 ?
K6 O11W 3.244(19) . ?
K6 O19W 2.930(17) . ?
K6 O28W 2.76(4) 2_456 ?
K6 O35W 3.36(3) . ?
K7 K8 3.960(12) . ?
K7 K9 3.897(9) . ?
K7 O35 2.447(12) . ?
K7 O10W 2.401(14) . ?
K7 O11W 2.375(14) . ?
K7 O18W 2.450(15) . ?
K7 O19W 2.483(16) . ?
K7 K11 4.593(12) 3_467 ?
K7 O30W 2.36(2) . ?
K8 K10 3.016(17) 4_666 ?
K8 O8 3.369(13) 3_467 ?
K8 O23 2.779(12) 3_467 ?
K8 O49 2.721(12) . ?
K8 O11W 2.974(19) . ?
K8 O15W 3.15(5) . ?
K8 K11 4.486(13) 3_467 ?
K8 O29W 2.29(3) . ?
K9 O5 2.867(11) 2_356 ?
K9 O40 2.864(11) 3_467 ?
K9 O7W 3.357(13) 3_467 ?
K9 O9W 2.793(11) 3_467 ?
K9 O10W 2.918(14) . ?
K9 O19W 2.962(17) . ?
K9 K11 4.633(12) 3_467 ?
K9 O30W 3.38(2) . ?
K10 O1 2.983(17) 4_665 ?
K10 O8 3.409(16) 2_346 ?
K10 O26 2.883(17) 2_346 ?
K10 O39 3.097(17) 4_565 ?
K10 O17W 2.913(17) . ?
K10 O31W 2.99(3) 4_565 ?
K10 O29W 2.47(3) 4_565 ?
O32W K14 1.98(5) 2_456 ?
O3 K13 3.11(2) 2_356 ?
O3 K14 3.31(4) 2_356 ?
O7 K13 2.84(2) 4_565 ?
O7 K14 3.08(4) 4_565 ?
O7 K15 2.55(3) 4_565 ?
O8 K11 3.238(14) . ?
O9 K12 2.981(14) 2_356 ?
O11 K12 2.894(14) . ?
O20 K12 3.150(14) . ?
O22 K13 2.95(2) 2_356 ?
O22 K14 2.73(4) 2_356 ?
O27 K12 3.255(14) . ?
O60 K11 2.919(14) 3_467 ?
O65 K11 3.097(13) 3_467 ?
O69 C2 1.408(17) . ?
O69 K11 3.139(15) 3_467 ?
O70 C1 1.266(18) . ?
O71 C1 1.240(17) . ?
O72 C4 1.283(19) . ?
O73 C4 1.26(2) . ?
O73 K12 2.777(14) 4_666 ?
C1 C2 1.55(2) . ?
C2 C3 1.44(2) . ?
C3 C4 1.52(2) . ?
C3 K12 3.37(2) 4_666 ?
C4 K12 3.48(2) 4_666 ?
O2W K12 3.045(14) 2_356 ?
O5W K12 2.696(14) . ?
O7W K11 2.791(14) . ?
O10W K11 2.827(16) 3_467 ?
O12W K12 2.85(2) . ?
O13W K15 2.79(4) . ?
O14W K13 2.91(3) . ?
O14W K15 2.51(3) . ?
K12 O36W 3.38(3) 2_346 ?
K13 K13 4.16(4) 3_457 ?
K13 O25W 2.86(3) 2_346 ?
O24W K15 2.80(4) 4_565 ?
O25W K14 2.91(4) 4_565 ?
O25W K15 2.84(3) 2_356 ?
K14 K14 3.69(8) 3_457 ?

loop_
_smtbx_masks_void_nr
_smtbx_masks_void_average_x
_smtbx_masks_void_average_y
_smtbx_masks_void_average_z
_smtbx_masks_void_volume
_smtbx_masks_void_count_electrons
_smtbx_masks_void_content
1 0.058 0.382 0.069 7.2 5.5 ?
2 -0.058 0.618 0.931 7.2 5.6 ?
3 0.206 0.400 0.355 72.6 13.3 ?
4 0.219 0.110 0.941 19.0 7.2 ?
5 0.294 0.900 0.145 72.6 12.7 ?
6 0.281 0.610 0.559 19.0 6.2 ?
7 0.442 0.882 0.431 7.2 5.2 ?
8 0.558 0.118 0.569 7.2 5.9 ?
9 0.706 0.100 0.855 72.6 19.3 ?
10 0.719 0.390 0.441 19.0 6.0 ?
11 0.794 0.600 0.645 72.6 18.7 ?
12 0.781 0.890 0.059 19.0 5.2 ?
